data_7251274
loop_
_publ_author_name
'Jin, Xinrong'
'Li, Jin-Yang'
'Wang, Yong-Jiang'
'Sun, Yan-Qiong'
'Li, Xin-Xiong'
'Zheng, Shou-Tian'

_publ_section_title
;
 Boosting alkaline hydrogen evolution via cobalt functionalization of
 organic-inorganic hybrid germanoniobate electrocatalysts
;
_journal_name_full CrystEngComm
_journal_paper_doi 10.1039/D5CE00954E
_journal_year 2025
_chemical_formula_moiety 'C4 H20 Co3 Ge8 N4 Na2 Nb32 O122, 4(C6 H24 Co N6), 2(C6 H22 Co N6), 8(O), 4(H2 O), 4(H O)'
_chemical_formula_sum 'C40 H Co9 Ge8 N40 Na2 Nb32 O138'
_chemical_formula_weight 7380.00
_chemical_name_common CCoGeNNaNbO
_chemical_name_systematic {Co9(Ge4Nb16)2}
_space_group_crystal_system triclinic
_space_group_IT_number 2
_space_group_name_Hall '-P 1'
_space_group_name_H-M_alt 'P -1'
_atom_sites_solution_hydrogens mixed
_atom_sites_solution_primary iterative
_audit_creation_date 2025-09-05
_audit_creation_method
;
Olex2 1.3
(compiled 2020.11.12 svn.r5f609507 for OlexSys, GUI svn.r6408)
;
_audit_update_record
;
2025-09-19 deposited with the CCDC.	2025-11-18 downloaded from the CCDC.
;
_cell_angle_alpha 92.648(2)
_cell_angle_beta 99.053(2)
_cell_angle_gamma 114.473(2)
_cell_formula_units_Z 1
_cell_length_a 15.0280(7)
_cell_length_b 17.2493(8)
_cell_length_c 23.3720(12)
_cell_measurement_reflns_used 9893
_cell_measurement_temperature 170
_cell_measurement_theta_max 25.07
_cell_measurement_theta_min 2.38
_cell_volume 5403.6(5)
_computing_cell_refinement 'SAINT V8.40B (?, 2016)'
_computing_data_reduction 'SAINT V8.40B (?, 2016)'
_computing_molecular_graphics 'Olex2 1.3 (Dolomanov et al., 2009)'
_computing_publication_material 'Olex2 1.3 (Dolomanov et al., 2009)'
_computing_structure_refinement 'SHELXL 2018/3 (Sheldrick, 2015)'
_computing_structure_solution 'olex2.solve 1.3 (Bourhis et al., 2015)'
_diffrn_ambient_temperature 170.0
_diffrn_measured_fraction_theta_full 0.991
_diffrn_measured_fraction_theta_max 0.991
_diffrn_measurement_device_type 'CCD area detector'
_diffrn_measurement_method 'phi and omega scans'
_diffrn_radiation_type MoK\a
_diffrn_radiation_wavelength 0.71073
_diffrn_reflns_av_R_equivalents 0.0490
_diffrn_reflns_av_unetI/netI 0.0338
_diffrn_reflns_Laue_measured_fraction_full 0.991
_diffrn_reflns_Laue_measured_fraction_max 0.991
_diffrn_reflns_limit_h_max 17
_diffrn_reflns_limit_h_min -17
_diffrn_reflns_limit_k_max 20
_diffrn_reflns_limit_k_min -20
_diffrn_reflns_limit_l_max 27
_diffrn_reflns_limit_l_min -27
_diffrn_reflns_number 93934
_diffrn_reflns_point_group_measured_fraction_full 0.991
_diffrn_reflns_point_group_measured_fraction_max 0.991
_diffrn_reflns_theta_full 25.109
_diffrn_reflns_theta_max 25.109
_diffrn_reflns_theta_min 1.902
_diffrn_source_current 1.4
_diffrn_source_power 0.07
_diffrn_source_voltage 50.0
_exptl_absorpt_coefficient_mu 3.488
_exptl_absorpt_correction_T_max 0.7452
_exptl_absorpt_correction_T_min 0.5737
_exptl_absorpt_correction_type multi-scan
_exptl_absorpt_process_details
;
SADABS-2016/2 (Bruker,2016/2) was used for absorption correction.
wR2(int) was 0.0824 before and 0.0646 after correction.
The Ratio of minimum to maximum transmission is 0.7699.
The \l/2 correction factor is Not present.
;
_exptl_crystal_colour 'clear yellowish yellow'
_exptl_crystal_colour_lustre clear
_exptl_crystal_colour_modifier yellowish
_exptl_crystal_colour_primary yellow
_exptl_crystal_density_diffrn 2.268
_exptl_crystal_description block
_exptl_crystal_F_000 3458
_exptl_crystal_size_max 0.12
_exptl_crystal_size_mid 0.1
_exptl_crystal_size_min 0.05
_refine_diff_density_max 1.972
_refine_diff_density_min -2.060
_refine_diff_density_rms 0.153
_refine_ls_extinction_method none
_refine_ls_goodness_of_fit_ref 1.029
_refine_ls_hydrogen_treatment constr
_refine_ls_matrix_type full
_refine_ls_number_parameters 1226
_refine_ls_number_reflns 19087
_refine_ls_number_restraints 48
_refine_ls_restrained_S_all 1.032
_refine_ls_R_factor_all 0.0426
_refine_ls_R_factor_gt 0.0359
_refine_ls_shift/su_max 0.002
_refine_ls_shift/su_mean 0.000
_refine_ls_structure_factor_coef Fsqd
_refine_ls_weighting_details 'w=1/[\s^2^(Fo^2^)+(0.0399P)^2^+36.1703P] where P=(Fo^2^+2Fc^2^)/3'
_refine_ls_weighting_scheme calc
_refine_ls_wR_factor_gt 0.0940
_refine_ls_wR_factor_ref 0.0984
_reflns_Friedel_coverage 0.000
_reflns_number_gt 16760
_reflns_number_total 19087
_reflns_threshold_expression 'I > 2\s(I)'
_cod_data_source_file d5ce00954e2.cif
_cod_data_source_block 1
_cod_database_code 7251274
_shelx_shelxl_version_number 2018/3
_shelx_space_group_comment
;
The symmetry employed for this shelxl refinement is uniquely defined
by the following loop, which should always be used as a source of
symmetry information in preference to the above space-group names.
They are only intended as comments.
;
_shelx_estimated_absorpt_t_max 0.845
_shelx_estimated_absorpt_t_min 0.680
_olex2_refinement_description
;
1. Fixed Uiso
 At 1.2 times of:
  All C(H,H) groups, All N(H,H) groups
 At 1.5 times of:
  All O(H) groups, All O(H,H) groups
2. Rigid bond restraints
 Co1
 with sigma for 1-2 distances of 0.02 and sigma for 1-3 distances of 0.04
3. Uiso/Uaniso restraints and constraints
O59 \\sim Co1 \\sim O51: within 2A with sigma of 0.02 and sigma for terminal
atoms of 0.04 within 2A
C16 \\sim C11: within 2A with sigma of 0.02 and sigma for terminal atoms of
0.04 within 2A
C11 \\sim C16: within 2A with sigma of 0.04 and sigma for terminal atoms of
0.08 within 2A
C16 \\sim N1: within 2A with sigma of 0.04 and sigma for terminal atoms of 0.08
within 2A
C12 \\sim N9: within 2A with sigma of 0.04 and sigma for terminal atoms of 0.08
within 2A
Co1 \\sim O32 \\sim O59: within 2A with sigma of 0.04 and sigma for terminal
atoms of 0.08 within 2A
Uanis(O27) \\sim Ueq: with sigma of 0.02 and sigma for terminal atoms of 0.04
Uanis(O59) \\sim Ueq, Uanis(O67) \\sim Ueq: with sigma of 0.02 and sigma for
terminal atoms of 0.04
4.a Free rotating group:
 O33(H33A,H33B), O35(H35), O61(H61A,H61B), O65(H65)
4.b Rotating group:
 O60(H60A,H60B)
4.c Secondary CH2 refined with riding coordinates:
 N1(H1A,H1B), N2(H2C,H2D), N3(H3A,H3B), N4(H4A,H4B), N5(H5C,H5D), N6(H6C,H6D),
 N7(H7A,H7B), N8(H8A,H8B), N9(H9C,H9D), N10(H10A,H10B), N12(H12A,H12B),
 N13(H13A,H13B), N14(H14A,H14B), N15(H15A,H15B), N16(H16A,H16B), N17(H17A,H17B),
  N18(H18C,H18D), N19(H19A,H19B), N20(H20A,H20B), C1(H1C,H1D), C2(H2A,H2B),
 C3(H3C,H3D), C4(H4C,H4D), C5(H5A,H5B), C6(H6A,H6B), C7(H7C,H7D), C8(H8C,H8D),
 C9(H9A,H9B), C10(H10C,H10D), C11(H11A,H11B), C12(H12C,H12D), C13(H13C,H13D),
 C14(H14C,H14D), C15(H15C,H15D), C16(H16C,H16D), C17(H17C,H17D), C18(H18A,H18B),
  C19(H19C,H19D), C20(H20C,H20D)
;
_smtbx_masks_void_probe_radius 1.2
_smtbx_masks_void_truncation_radius 1.2
_olex2_submission_special_instructions 'No special instructions were received'

loop_
_space_group_symop_operation_xyz
'x, y, z'
'-x, -y, -z'

loop_
_atom_site_label
_atom_site_type_symbol
_atom_site_fract_x
_atom_site_fract_y
_atom_site_fract_z
_atom_site_U_iso_or_equiv
_atom_site_adp_type
_atom_site_occupancy
_atom_site_site_symmetry_order
_atom_site_calc_flag
_atom_site_refinement_flags_posn
_atom_site_refinement_flags_adp
_atom_site_refinement_flags_occupancy
_atom_site_disorder_assembly
_atom_site_disorder_group
Nb1 Nb 0.17926(3) 0.46263(3) 0.64306(2) 0.01619(11) Uani 1 1 d . . . . .
Nb2 Nb 0.63661(3) 0.57117(3) 0.72318(2) 0.01449(10) Uani 1 1 d . . . . .
Nb3 Nb 0.29887(4) 0.36881(3) 0.75393(2) 0.01646(11) Uani 1 1 d . . . . .
Nb4 Nb 0.73539(4) 0.92369(3) 0.84971(2) 0.01932(11) Uani 1 1 d . . . . .
Nb5 Nb 0.41959(3) 0.45201(3) 0.62825(2) 0.01580(11) Uani 1 1 d . . . . .
Nb6 Nb 0.28796(4) 0.49796(3) 0.86319(2) 0.01667(11) Uani 1 1 d . . . . .
Nb7 Nb 0.74623(3) 0.78698(3) 0.72131(2) 0.01680(11) Uani 1 1 d . . . . .
Nb8 Nb 0.28458(3) 0.67335(3) 0.63914(2) 0.01516(11) Uani 1 1 d . . . . .
Nb9 Nb 0.51677(4) 0.93158(3) 0.86087(2) 0.01948(11) Uani 1 1 d . . . . .
Nb10 Nb 0.62834(4) 1.01303(3) 0.74798(2) 0.02000(11) Uani 1 1 d . . . . .
Nb11 Nb 0.39579(4) 0.88456(3) 0.63651(2) 0.01914(11) Uani 1 1 d . . . . .
Nb12 Nb 0.16490(3) 0.59403(3) 0.75161(2) 0.01543(11) Uani 1 1 d . . . . .
Nb13 Nb 0.27766(4) 0.80879(3) 0.74966(2) 0.01650(11) Uani 1 1 d . . . . .
Nb14 Nb 0.51111(4) 0.49172(3) 0.85162(2) 0.01547(11) Uani 1 1 d . . . . .
Nb15 Nb 0.63456(4) 0.87405(3) 0.62200(2) 0.02036(12) Uani 1 1 d . . . . .
Nb16 Nb 0.52552(3) 0.66216(3) 0.62467(2) 0.01492(11) Uani 1 1 d . . . . .
Ge1 Ge 0.50764(4) 0.78565(3) 0.74166(2) 0.01242(12) Uani 1 1 d . . . . .
Ge2 Ge 0.67500(4) 0.70531(4) 0.85120(2) 0.01655(12) Uani 1 1 d . . . . .
Ge3 Ge 0.35529(4) 0.72067(4) 0.87064(2) 0.01690(13) Uani 1 1 d . . . . .
Ge4 Ge 0.40921(4) 0.59378(3) 0.74378(2) 0.01149(11) Uani 1 1 d . . . . .
Co1 Co 0.500000 1.000000 1.000000 0.0475(4) Uani 1 2 d S U P . .
Co2 Co 0.46316(6) 1.18841(5) 0.75152(4) 0.02508(18) Uani 1 1 d . . . . .
Co3 Co -0.15060(6) 0.67993(5) 0.55273(3) 0.02106(17) Uani 1 1 d . . . . .
Co4 Co 0.96430(6) 1.18992(5) 0.74723(4) 0.0293(2) Uani 1 1 d . . . . .
Co5 Co 0.49920(6) 0.63238(5) 0.94126(3) 0.02091(17) Uani 1 1 d . . . . .
Na1 Na 0.1920(4) 0.9770(3) 0.6781(2) 0.1031(15) Uani 1 1 d . . . . .
O1 O 0.3855(3) 0.5148(2) 0.78951(15) 0.0151(8) Uani 1 1 d . . . . .
O2 O 0.2837(3) 0.7093(2) 0.80082(16) 0.0176(8) Uani 1 1 d . . . . .
O3 O 0.5620(3) 0.4781(2) 0.66307(16) 0.0186(8) Uani 1 1 d . . . . .
O4 O 0.0846(7) 0.8210(7) 0.4354(3) 0.111(3) Uani 1 1 d . . . . .
O5 O 0.0833(3) 0.3855(3) 0.58988(18) 0.0270(9) Uani 1 1 d . . . . .
O6 O 0.3949(3) 0.7826(2) 0.70342(16) 0.0157(8) Uani 1 1 d . . . . .
O7 O 0.3774(3) 0.3894(2) 0.69279(17) 0.0197(8) Uani 1 1 d . . . . .
O8 O 0.6589(3) 0.6663(2) 0.66702(16) 0.0171(8) Uani 1 1 d . . . . .
O9 O 0.6810(3) 0.9333(3) 0.5656(2) 0.0357(11) Uani 1 1 d . . . . .
O10 O 0.2955(3) 0.5889(2) 0.70650(16) 0.0159(8) Uani 1 1 d . . . . .
O11 O 0.2870(3) 0.7603(2) 0.59643(16) 0.0214(8) Uani 1 1 d . . . . .
O12 O 0.5733(3) 0.8806(2) 0.78732(16) 0.0176(8) Uani 1 1 d . . . . .
O13 O 0.1759(3) 0.8185(3) 0.77342(19) 0.0277(9) Uani 1 1 d . . . . .
O14 O 0.6787(3) 0.6910(2) 0.77656(16) 0.0178(8) Uani 1 1 d . . . . .
O15 O 0.2280(3) 0.4807(3) 0.92384(18) 0.0307(10) Uani 1 1 d . . . . .
O16 O 0.4009(3) 0.6656(2) 0.62272(16) 0.0194(8) Uani 1 1 d . . . . .
O17 O 0.1995(3) 0.3953(2) 0.70300(17) 0.0197(8) Uani 1 1 d . . . . .
O18 O 0.0596(5) 0.9371(5) 0.5697(3) 0.078(2) Uani 1 1 d . . . . .
O19 O -0.0701(7) 0.6918(6) 0.8102(3) 0.111(3) Uani 1 1 d . . . . .
O20 O 0.5807(3) 0.7732(2) 0.69313(16) 0.0165(8) Uani 1 1 d . . . . .
O21 O 0.5763(3) 0.6254(2) 0.87418(16) 0.0197(8) Uani 1 1 d . . . . .
O22 O 0.6511(3) 0.9498(2) 0.89677(17) 0.0218(8) Uani 1 1 d . . . . .
O23 O 0.3772(3) 0.6317(2) 0.88460(16) 0.0195(8) Uani 1 1 d . . . . .
O24 O 0.2899(3) 0.8741(2) 0.68520(17) 0.0211(8) Uani 1 1 d . . . . .
O25 O 0.4962(3) 0.9723(2) 0.69471(17) 0.0229(9) Uani 1 1 d . . . . .
O26 O 0.5903(3) 0.4649(3) 0.90296(18) 0.0274(9) Uani 1 1 d . . . . .
O27 O 0.4186(3) 0.3802(2) 0.81276(16) 0.0190(8) Uani 1 1 d . U . . .
O28 O 0.7546(3) 0.5704(3) 0.73088(19) 0.0273(9) Uani 1 1 d . . . . .
O29 O 0.3865(3) 0.8861(2) 0.80502(17) 0.0218(8) Uani 1 1 d . . . . .
O30 O 0.3644(3) 0.9400(3) 0.58145(19) 0.0335(11) Uani 1 1 d . . . . .
O31 O 0.6698(3) 0.9617(2) 0.68601(18) 0.0241(9) Uani 1 1 d . . . . .
O32 O 0.3637(13) 1.0276(9) 0.9823(5) 0.211(7) Uani 1 1 d . . . . .
O33 O 0.2206(5) 0.9760(6) 0.5126(3) 0.081(2) Uani 1 1 d G . . . .
H33A H 0.238787 0.997997 0.481323 0.122 Uiso 1 1 d G U . . .
H33B H 0.241216 0.935823 0.515523 0.122 Uiso 1 1 d G U . . .
O34 O 0.4190(3) 0.5004(2) 0.90174(16) 0.0180(8) Uani 1 1 d . . . . .
O35 O 0.0559(7) 0.5954(6) 0.5160(5) 0.124(4) Uani 1 1 d G . . . .
H35 H 0.052335 0.552146 0.493547 0.186 Uiso 1 1 d G U . . .
O36 O 0.2388(3) 0.3863(2) 0.82257(17) 0.0198(8) Uani 1 1 d . . . . .
O37 O 0.2031(3) 0.5352(2) 0.81037(17) 0.0210(8) Uani 1 1 d . . . . .
O38 O 0.4836(3) 0.5568(2) 0.58229(16) 0.0188(8) Uani 1 1 d . . . . .
O39 O 0.3902(3) 0.3697(3) 0.57054(17) 0.0240(9) Uani 1 1 d . . . . .
O40 O 0.6806(3) 0.8044(2) 0.87138(17) 0.0245(9) Uani 1 1 d . . . . .
O41 O 0.7499(3) 0.8468(2) 0.65487(18) 0.0225(9) Uani 1 1 d . . . . .
O42 O 0.2020(3) 0.6899(2) 0.69570(16) 0.0164(8) Uani 1 1 d . . . . .
O43 O 0.6787(3) 1.1231(2) 0.7364(2) 0.0289(10) Uani 1 1 d . . . . .
O44 O 0.1000(3) 0.5039(2) 0.68876(17) 0.0199(8) Uani 1 1 d . . . . .
O45 O 0.8628(3) 0.7811(3) 0.72634(19) 0.0276(9) Uani 1 1 d . . . . .
O46 O 0.4762(3) 0.6975(2) 0.78192(15) 0.0144(7) Uani 1 1 d . . . . .
O47 O 0.0629(3) 0.6032(3) 0.77368(19) 0.0291(10) Uani 1 1 d . . . . .
O48 O 0.4825(3) 0.5812(2) 0.69575(15) 0.0154(8) Uani 1 1 d . . . . .
O49 O 0.8519(3) 0.9703(3) 0.8980(2) 0.0336(10) Uani 1 1 d . . . . .
O50 O 0.5800(3) 0.7467(2) 0.57851(16) 0.0207(8) Uani 1 1 d . . . . .
O51 O 0.4881(3) 0.9838(3) 0.91951(18) 0.0290(10) Uani 1 1 d . U . . .
O52 O 0.1908(3) 0.5707(2) 0.59870(16) 0.0200(8) Uani 1 1 d . . . . .
O53 O 0.7854(3) 0.7020(3) 0.8893(2) 0.0372(11) Uani 1 1 d . . . . .
O54 O 0.2972(3) 0.4672(2) 0.61635(16) 0.0201(8) Uani 1 1 d . . . . .
O55 O 0.3996(4) 0.6126(3) 1.00479(19) 0.0373(11) Uani 1 1 d . . . . .
O56 O 0.2386(3) 0.2544(2) 0.74363(19) 0.0246(9) Uani 1 1 d . . . . .
O57 O 0.2811(4) 0.7303(3) 0.9202(2) 0.0407(12) Uani 1 1 d . . . . .
O58 O 0.4642(3) 0.8141(2) 0.88534(18) 0.0268(9) Uani 1 1 d . . . . .
O59 O 0.5847(12) 1.1143(6) 0.9975(4) 0.193(6) Uani 1 1 d . U . . .
O60 O 0.0585(4) 0.8980(4) 0.7497(3) 0.0579(16) Uani 1 1 d . . . . .
H60A H -0.000021 0.866169 0.728255 0.087 Uiso 1 1 d R U . . .
H60B H 0.049228 0.936873 0.770067 0.087 Uiso 1 1 d R U . . .
O61 O 0.0922(5) 0.7201(5) 0.8665(3) 0.0702(19) Uani 1 1 d G . . . .
H61A H 0.047867 0.697731 0.888047 0.105 Uiso 1 1 d G U . . .
H61B H 0.119069 0.775682 0.874052 0.105 Uiso 1 1 d G U . . .
O62 O 0.4962(3) 0.8590(3) 0.60735(17) 0.0238(9) Uani 1 1 d . . . . .
O63 O 0.5529(6) 1.2261(6) 0.9271(3) 0.092(2) Uani 1 1 d . . . . .
O64 O 0.7692(3) 0.8705(2) 0.78190(18) 0.0231(9) Uani 1 1 d . . . . .
O65 O -0.0803(7) 0.4750(7) 0.6143(4) 0.109(3) Uani 1 1 d G . . . .
H65 H -0.078074 0.442364 0.585559 0.164 Uiso 1 1 d G U . . .
O66 O 0.5657(3) 1.0269(2) 0.81532(17) 0.0213(8) Uani 1 1 d . . . . .
O67 O 0.0604(8) 1.0277(6) 0.8212(4) 0.132(4) Uani 1 1 d . U . . .
O68 O 0.5870(3) 0.5205(2) 0.78846(16) 0.0195(8) Uani 1 1 d . . . . .
O69 O 0.7445(3) 1.0189(2) 0.80473(18) 0.0240(9) Uani 1 1 d . . . . .
N1 N 0.5881(4) 1.2074(3) 0.8034(2) 0.0323(12) Uani 1 1 d . U . . .
H1A H 0.576853 1.196796 0.839996 0.039 Uiso 1 1 calc R U . . .
H1B H 0.612078 1.170805 0.790281 0.039 Uiso 1 1 calc R U . . .
N2 N -0.0058(4) 0.7325(3) 0.5554(2) 0.0311(12) Uani 1 1 d . . . . .
H2C H 0.010805 0.697715 0.533182 0.037 Uiso 1 1 calc R U . . .
H2D H 0.012833 0.783861 0.540967 0.037 Uiso 1 1 calc R U . . .
N3 N 1.0768(4) 1.1997(4) 0.8072(3) 0.0435(15) Uani 1 1 d . . . . .
H3A H 1.083587 1.149710 0.804869 0.052 Uiso 1 1 calc R U . . .
H3B H 1.133956 1.242325 0.800787 0.052 Uiso 1 1 calc R U . . .
N4 N 0.4025(4) 1.0675(3) 0.7657(2) 0.0317(12) Uani 1 1 d . . . . .
H4A H 0.357100 1.035195 0.733437 0.038 Uiso 1 1 calc R U . . .
H4B H 0.450498 1.047973 0.772372 0.038 Uiso 1 1 calc R U . . .
N5 N 0.8980(4) 1.1888(4) 0.8129(3) 0.0385(14) Uani 1 1 d . . . . .
H5C H 0.891781 1.238783 0.818105 0.046 Uiso 1 1 calc R U . . .
H5D H 0.835851 1.144762 0.805185 0.046 Uiso 1 1 calc R U . . .
N6 N -0.1152(4) 0.6690(3) 0.6359(2) 0.0295(12) Uani 1 1 d . . . . .
H6C H -0.133300 0.702569 0.658206 0.035 Uiso 1 1 calc R U . . .
H6D H -0.148726 0.613590 0.642301 0.035 Uiso 1 1 calc R U . . .
N7 N -0.1501(4) 0.7936(3) 0.5708(2) 0.0298(12) Uani 1 1 d . . . . .
H7A H -0.186642 0.791100 0.598789 0.036 Uiso 1 1 calc R U . . .
H7B H -0.086605 0.833565 0.584572 0.036 Uiso 1 1 calc R U . . .
N8 N 0.5288(4) 1.3122(3) 0.7452(2) 0.0333(13) Uani 1 1 d . . . . .
H8A H 0.534497 1.320046 0.707432 0.040 Uiso 1 1 calc R U . . .
H8B H 0.490807 1.337978 0.755728 0.040 Uiso 1 1 calc R U . . .
N9 N 1.0149(4) 1.3158(4) 0.7538(3) 0.0424(15) Uani 1 1 d . U . . .
H9C H 1.033278 1.338071 0.792164 0.051 Uiso 1 1 calc R U . . .
H9D H 1.069446 1.338220 0.737049 0.051 Uiso 1 1 calc R U . . .
N10 N 0.6053(4) 0.6149(3) 1.0050(2) 0.0304(12) Uani 1 1 d . . . . .
H10A H 0.574102 0.569658 1.024312 0.037 Uiso 1 1 calc R U . . .
H10B H 0.649995 0.604486 0.987655 0.037 Uiso 1 1 calc R U . . .
N11 N -0.2933(4) 0.6199(3) 0.5532(2) 0.0285(12) Uani 1 1 d . . . . .
N12 N 0.3425(4) 1.1710(4) 0.6956(2) 0.0350(13) Uani 1 1 d . . . . .
H12A H 0.293470 1.117857 0.696258 0.042 Uiso 1 1 calc R U . . .
H12B H 0.320424 1.210660 0.705503 0.042 Uiso 1 1 calc R U . . .
N13 N 0.5862(4) 0.7620(3) 0.9745(2) 0.0304(12) Uani 1 1 d . . . . .
H13A H 0.601760 0.794007 0.944545 0.036 Uiso 1 1 calc R U . . .
H13B H 0.551306 0.781651 0.994898 0.036 Uiso 1 1 calc R U . . .
N14 N 0.4070(4) 1.2098(3) 0.8176(2) 0.0302(12) Uani 1 1 d . . . . .
H14A H 0.454203 1.227301 0.850945 0.036 Uiso 1 1 calc R U . . .
H14B H 0.386377 1.251944 0.811289 0.036 Uiso 1 1 calc R U . . .
N15 N 1.0349(4) 1.1861(4) 0.6839(3) 0.0362(13) Uani 1 1 d . . . . .
H15A H 1.006146 1.199236 0.650836 0.043 Uiso 1 1 calc R U . . .
H15B H 1.099500 1.225636 0.693892 0.043 Uiso 1 1 calc R U . . .
N16 N 0.5104(5) 1.1622(4) 0.6828(2) 0.0394(14) Uani 1 1 d . . . . .
H16A H 0.563192 1.209821 0.676853 0.047 Uiso 1 1 calc R U . . .
H16B H 0.531250 1.120239 0.689096 0.047 Uiso 1 1 calc R U . . .
N17 N 0.9089(4) 1.0627(4) 0.7348(3) 0.0409(15) Uani 1 1 d . . . . .
H17A H 0.937659 1.043838 0.764882 0.049 Uiso 1 1 calc R U . . .
H17B H 0.842113 1.039606 0.733852 0.049 Uiso 1 1 calc R U . . .
N18 N 0.8525(4) 1.1875(4) 0.6903(3) 0.0403(14) Uani 1 1 d . . . . .
H18C H 0.846475 1.156757 0.656031 0.048 Uiso 1 1 calc R U . . .
H18D H 0.794872 1.161799 0.703812 0.048 Uiso 1 1 calc R U . . .
N19 N -0.1599(4) 0.5651(3) 0.5284(2) 0.0257(11) Uani 1 1 d . . . . .
H19A H -0.134637 0.566574 0.495335 0.031 Uiso 1 1 calc R U . . .
H19B H -0.122535 0.550874 0.556837 0.031 Uiso 1 1 calc R U . . .
N20 N -0.1743(4) 0.7010(3) 0.4713(2) 0.0251(11) Uani 1 1 d . . . . .
H20A H -0.133470 0.688153 0.451633 0.030 Uiso 1 1 calc R U . . .
H20B H -0.238462 0.666372 0.453964 0.030 Uiso 1 1 calc R U . . .
C1 C 1.0310(6) 1.0988(5) 0.6729(4) 0.054(2) Uani 1 1 d . . . . .
H1C H 1.082961 1.092472 0.701403 0.065 Uiso 1 1 calc R U . . .
H1D H 1.042299 1.089196 0.633054 0.065 Uiso 1 1 calc R U . . .
C2 C 0.9285(6) 1.0349(5) 0.6791(4) 0.055(2) Uani 1 1 d . . . . .
H2A H 0.877605 1.033502 0.646036 0.066 Uiso 1 1 calc R U . . .
H2B H 0.925955 0.976682 0.679493 0.066 Uiso 1 1 calc R U . . .
C3 C 0.9571(6) 1.1783(6) 0.8668(4) 0.060(2) Uani 1 1 d . . . . .
H3C H 0.944966 1.205012 0.901404 0.072 Uiso 1 1 calc R U . . .
H3D H 0.935894 1.116517 0.870284 0.072 Uiso 1 1 calc R U . . .
C4 C 1.0618(6) 1.2183(6) 0.8648(4) 0.059(2) Uani 1 1 d . . . . .
H4C H 1.088198 1.281187 0.874961 0.070 Uiso 1 1 calc R U . . .
H4D H 1.098529 1.196633 0.893796 0.070 Uiso 1 1 calc R U . . .
C5 C 0.6568(6) 0.6953(5) 1.0463(3) 0.0465(19) Uani 1 1 d . . . . .
H5A H 0.720113 0.698146 1.068534 0.056 Uiso 1 1 calc R U . . .
H5B H 0.614333 0.696310 1.074477 0.056 Uiso 1 1 calc R U . . .
C6 C 0.3216(6) 1.1295(5) 0.8239(4) 0.0452(18) Uani 1 1 d . . . . .
H6A H 0.262398 1.119522 0.793759 0.054 Uiso 1 1 calc R U . . .
H6B H 0.304594 1.133026 0.862861 0.054 Uiso 1 1 calc R U . . .
C7 C -0.0092(6) 0.6950(8) 0.6521(4) 0.073(3) Uani 1 1 d . . . . .
H7C H 0.014479 0.726347 0.692022 0.088 Uiso 1 1 calc R U . . .
H7D H 0.002958 0.642830 0.653207 0.088 Uiso 1 1 calc R U . . .
C8 C -0.3205(5) 0.5261(4) 0.5552(3) 0.0354(16) Uani 1 1 d . . . . .
H8C H -0.392975 0.492249 0.540713 0.042 Uiso 1 1 calc R U . . .
H8D H -0.303988 0.515422 0.595875 0.042 Uiso 1 1 calc R U . . .
C9 C 0.3530(6) 1.0581(5) 0.8164(4) 0.0447(19) Uani 1 1 d . . . . .
H9A H 0.399357 1.059789 0.852087 0.054 Uiso 1 1 calc R U . . .
H9B H 0.293863 1.002041 0.810343 0.054 Uiso 1 1 calc R U . . .
C10 C -0.2632(5) 0.4996(4) 0.5175(3) 0.0295(14) Uani 1 1 d . . . . .
H10C H -0.264782 0.443612 0.526741 0.035 Uiso 1 1 calc R U . . .
H10D H -0.293885 0.493161 0.475874 0.035 Uiso 1 1 calc R U . . .
C11 C 0.6275(6) 1.3518(5) 0.7826(5) 0.064(3) Uani 1 1 d . U . . .
H11A H 0.675319 1.388766 0.759807 0.077 Uiso 1 1 calc R U . . .
H11B H 0.625711 1.389436 0.815290 0.077 Uiso 1 1 calc R U . . .
C12 C 0.9385(8) 1.3383(7) 0.7252(7) 0.116(5) Uani 1 1 d . U . . .
H12C H 0.902200 1.348144 0.754560 0.139 Uiso 1 1 calc R U . . .
H12D H 0.970193 1.392685 0.708632 0.139 Uiso 1 1 calc R U . . .
C13 C 0.6774(5) 0.7704(5) 1.0127(3) 0.0448(18) Uani 1 1 d . . . . .
H13C H 0.704986 0.823901 1.040084 0.054 Uiso 1 1 calc R U . . .
H13D H 0.727725 0.773918 0.988895 0.054 Uiso 1 1 calc R U . . .
C14 C 0.3662(6) 1.1797(5) 0.6363(3) 0.0466(19) Uani 1 1 d . . . . .
H14C H 0.402619 1.240999 0.631645 0.056 Uiso 1 1 calc R U . . .
H14D H 0.304113 1.154432 0.606328 0.056 Uiso 1 1 calc R U . . .
C15 C 0.8701(11) 1.2754(8) 0.6806(5) 0.105(5) Uani 1 1 d . . . . .
H15C H 0.894580 1.287234 0.643575 0.126 Uiso 1 1 calc R U . . .
H15D H 0.805867 1.279830 0.675966 0.126 Uiso 1 1 calc R U . . .
C16 C 0.6622(8) 1.2972(6) 0.8051(6) 0.111(5) Uani 1 1 d . U . . .
H16C H 0.695032 1.319919 0.846344 0.133 Uiso 1 1 calc R U . . .
H16D H 0.714084 1.296702 0.783911 0.133 Uiso 1 1 calc R U . . .
C17 C -0.1554(5) 0.7912(5) 0.4684(3) 0.0346(15) Uani 1 1 d . . . . .
H17C H -0.190179 0.797405 0.430467 0.041 Uiso 1 1 calc R U . . .
H17D H -0.083062 0.827287 0.472225 0.041 Uiso 1 1 calc R U . . .
C18 C 0.4292(6) 1.1333(5) 0.6295(3) 0.0447(18) Uani 1 1 d . . . . .
H18A H 0.458164 1.146914 0.594020 0.054 Uiso 1 1 calc R U . . .
H18B H 0.388703 1.070481 0.626009 0.054 Uiso 1 1 calc R U . . .
C19 C -0.1931(5) 0.8185(4) 0.5172(3) 0.0358(16) Uani 1 1 d . . . . .
H19C H -0.171799 0.881304 0.521024 0.043 Uiso 1 1 calc R U . . .
H19D H -0.266801 0.789477 0.510039 0.043 Uiso 1 1 calc R U . . .
C20 C 0.0452(6) 0.7450(8) 0.6162(5) 0.090(4) Uani 1 1 d . . . . .
H20C H 0.105334 0.734575 0.616714 0.108 Uiso 1 1 calc R U . . .
H20D H 0.067965 0.805822 0.631990 0.108 Uiso 1 1 calc R U . . .

loop_
_atom_site_aniso_label
_atom_site_aniso_U_11
_atom_site_aniso_U_22
_atom_site_aniso_U_33
_atom_site_aniso_U_23
_atom_site_aniso_U_13
_atom_site_aniso_U_12
Nb1 0.0136(2) 0.0170(2) 0.0169(2) -0.00164(19) 0.00064(19) 0.0067(2)
Nb2 0.0138(2) 0.0149(2) 0.0164(2) 0.00297(19) 0.00368(19) 0.00726(19)
Nb3 0.0154(2) 0.0115(2) 0.0219(3) 0.00243(19) 0.0042(2) 0.00498(19)
Nb4 0.0173(2) 0.0134(2) 0.0236(3) 0.0006(2) -0.0002(2) 0.0047(2)
Nb5 0.0153(2) 0.0162(2) 0.0159(2) -0.00135(19) 0.00248(19) 0.0073(2)
Nb6 0.0184(2) 0.0155(2) 0.0171(3) 0.00483(19) 0.0065(2) 0.0069(2)
Nb7 0.0136(2) 0.0155(2) 0.0215(3) 0.0045(2) 0.00599(19) 0.0053(2)
Nb8 0.0155(2) 0.0174(2) 0.0143(2) 0.00226(19) 0.00148(19) 0.0092(2)
Nb9 0.0203(3) 0.0143(2) 0.0214(3) -0.0013(2) 0.0012(2) 0.0064(2)
Nb10 0.0187(3) 0.0130(2) 0.0286(3) 0.0051(2) 0.0055(2) 0.0065(2)
Nb11 0.0215(3) 0.0182(3) 0.0209(3) 0.0067(2) 0.0034(2) 0.0114(2)
Nb12 0.0135(2) 0.0167(2) 0.0166(2) 0.00080(19) 0.00308(19) 0.0070(2)
Nb13 0.0170(2) 0.0160(2) 0.0187(3) 0.00108(19) 0.00218(19) 0.0097(2)
Nb14 0.0173(2) 0.0141(2) 0.0152(2) 0.00471(19) 0.00284(19) 0.0068(2)
Nb15 0.0229(3) 0.0200(3) 0.0231(3) 0.0100(2) 0.0111(2) 0.0109(2)
Nb16 0.0159(2) 0.0175(3) 0.0138(2) 0.00362(19) 0.00497(19) 0.0087(2)
Ge1 0.0124(3) 0.0114(3) 0.0139(3) 0.0022(2) 0.0027(2) 0.0053(2)
Ge2 0.0176(3) 0.0148(3) 0.0154(3) 0.0022(2) 0.0019(2) 0.0055(2)
Ge3 0.0200(3) 0.0160(3) 0.0148(3) 0.0015(2) 0.0021(2) 0.0084(2)
Ge4 0.0115(3) 0.0116(3) 0.0119(3) 0.0024(2) 0.0025(2) 0.0053(2)
Co1 0.0512(9) 0.0420(8) 0.0375(8) -0.0073(6) 0.0146(7) 0.0077(7)
Co2 0.0308(4) 0.0219(4) 0.0284(4) 0.0013(3) 0.0041(4) 0.0177(4)
Co3 0.0190(4) 0.0261(4) 0.0195(4) -0.0015(3) 0.0012(3) 0.0122(3)
Co4 0.0202(4) 0.0278(5) 0.0373(5) 0.0087(4) 0.0113(4) 0.0053(4)
Co5 0.0245(4) 0.0224(4) 0.0157(4) 0.0023(3) 0.0015(3) 0.0107(3)
Na1 0.097(3) 0.087(3) 0.122(4) 0.003(3) 0.007(3) 0.042(3)
O1 0.0178(19) 0.0134(18) 0.0146(19) 0.0042(14) 0.0074(15) 0.0054(15)
O2 0.0201(19) 0.0173(19) 0.0147(19) 0.0000(15) 0.0002(15) 0.0087(16)
O3 0.0168(19) 0.0169(19) 0.022(2) 0.0001(16) 0.0035(16) 0.0074(16)
O4 0.114(7) 0.180(9) 0.064(5) 0.018(5) 0.005(5) 0.091(7)
O5 0.019(2) 0.026(2) 0.029(2) -0.0072(18) -0.0010(17) 0.0066(18)
O6 0.0139(18) 0.0183(19) 0.0171(19) 0.0022(15) 0.0023(15) 0.0091(16)
O7 0.0172(19) 0.019(2) 0.022(2) -0.0003(16) 0.0039(16) 0.0078(16)
O8 0.0155(18) 0.019(2) 0.0177(19) 0.0028(15) 0.0037(15) 0.0080(16)
O9 0.043(3) 0.038(3) 0.037(3) 0.023(2) 0.023(2) 0.021(2)
O10 0.0125(18) 0.0188(19) 0.019(2) 0.0046(15) 0.0040(15) 0.0090(16)
O11 0.025(2) 0.024(2) 0.017(2) 0.0047(16) 0.0004(16) 0.0136(18)
O12 0.0173(19) 0.0136(19) 0.019(2) -0.0009(15) 0.0014(15) 0.0045(16)
O13 0.023(2) 0.031(2) 0.032(2) 0.0004(19) 0.0062(18) 0.0158(19)
O14 0.0205(19) 0.0155(19) 0.0161(19) 0.0019(15) 0.0036(15) 0.0065(16)
O15 0.038(2) 0.038(3) 0.023(2) 0.0115(19) 0.0160(19) 0.018(2)
O16 0.0182(19) 0.023(2) 0.021(2) 0.0049(16) 0.0055(16) 0.0118(17)
O17 0.0172(19) 0.020(2) 0.024(2) 0.0046(16) 0.0063(16) 0.0088(16)
O18 0.054(4) 0.089(5) 0.073(5) 0.009(4) 0.011(3) 0.013(4)
O19 0.138(8) 0.110(7) 0.072(5) 0.022(5) -0.018(5) 0.053(6)
O20 0.0157(18) 0.018(2) 0.0170(19) 0.0066(15) 0.0075(15) 0.0064(16)
O21 0.025(2) 0.0156(19) 0.017(2) 0.0019(15) 0.0053(16) 0.0062(17)
O22 0.022(2) 0.019(2) 0.020(2) -0.0057(16) -0.0011(16) 0.0069(17)
O23 0.024(2) 0.018(2) 0.019(2) 0.0046(16) 0.0028(16) 0.0116(17)
O24 0.023(2) 0.023(2) 0.021(2) 0.0051(16) 0.0039(16) 0.0144(17)
O25 0.024(2) 0.020(2) 0.027(2) 0.0049(17) 0.0056(17) 0.0109(17)
O26 0.027(2) 0.034(2) 0.026(2) 0.0142(19) 0.0020(18) 0.0174(19)
O27 0.0207(19) 0.0163(19) 0.021(2) 0.0053(16) 0.0040(16) 0.0087(16)
O28 0.020(2) 0.028(2) 0.038(3) 0.0054(19) 0.0073(18) 0.0136(18)
O29 0.024(2) 0.016(2) 0.024(2) -0.0005(16) 0.0015(17) 0.0090(17)
O30 0.042(3) 0.034(3) 0.030(2) 0.015(2) 0.000(2) 0.022(2)
O31 0.024(2) 0.021(2) 0.029(2) 0.0053(17) 0.0070(18) 0.0106(18)
O32 0.34(2) 0.172(12) 0.100(9) -0.027(8) 0.058(11) 0.091(13)
O33 0.056(4) 0.131(7) 0.076(5) 0.070(5) 0.031(3) 0.046(4)
O34 0.021(2) 0.0160(19) 0.0174(19) 0.0064(15) 0.0060(16) 0.0072(16)
O35 0.110(7) 0.133(8) 0.134(8) -0.042(6) -0.057(6) 0.092(6)
O36 0.021(2) 0.0155(19) 0.023(2) 0.0043(16) 0.0092(16) 0.0061(16)
O37 0.020(2) 0.021(2) 0.023(2) 0.0053(16) 0.0049(16) 0.0096(17)
O38 0.022(2) 0.021(2) 0.0134(19) -0.0007(15) 0.0031(15) 0.0092(17)
O39 0.025(2) 0.025(2) 0.021(2) -0.0059(17) 0.0037(17) 0.0108(18)
O40 0.033(2) 0.016(2) 0.022(2) 0.0028(16) 0.0071(18) 0.0081(18)
O41 0.020(2) 0.019(2) 0.029(2) 0.0087(17) 0.0093(17) 0.0064(17)
O42 0.0156(18) 0.0175(19) 0.0174(19) -0.0005(15) 0.0003(15) 0.0097(16)
O43 0.027(2) 0.015(2) 0.046(3) 0.0060(19) 0.011(2) 0.0081(18)
O44 0.0133(18) 0.022(2) 0.023(2) -0.0027(16) 0.0016(16) 0.0074(16)
O45 0.018(2) 0.033(2) 0.034(2) 0.0038(19) 0.0081(18) 0.0119(18)
O46 0.0174(18) 0.0107(18) 0.0133(18) 0.0031(14) 0.0024(15) 0.0041(15)
O47 0.022(2) 0.033(2) 0.035(3) 0.0023(19) 0.0101(19) 0.0130(19)
O48 0.0145(18) 0.0176(19) 0.0146(19) 0.0015(15) 0.0037(15) 0.0071(15)
O49 0.023(2) 0.023(2) 0.043(3) -0.004(2) -0.007(2) 0.0042(18)
O50 0.025(2) 0.021(2) 0.017(2) 0.0042(16) 0.0065(16) 0.0098(17)
O51 0.033(2) 0.029(2) 0.024(2) -0.0058(18) 0.0048(18) 0.015(2)
O52 0.020(2) 0.024(2) 0.016(2) 0.0000(16) -0.0011(16) 0.0115(17)
O53 0.028(2) 0.046(3) 0.036(3) 0.007(2) -0.008(2) 0.018(2)
O54 0.021(2) 0.025(2) 0.019(2) 0.0010(16) 0.0039(16) 0.0141(17)
O55 0.044(3) 0.052(3) 0.025(2) 0.014(2) 0.012(2) 0.026(2)
O56 0.020(2) 0.015(2) 0.037(2) 0.0021(17) 0.0080(18) 0.0056(17)
O57 0.050(3) 0.059(3) 0.029(3) 0.006(2) 0.020(2) 0.035(3)
O58 0.029(2) 0.018(2) 0.027(2) 0.0048(17) -0.0039(18) 0.0076(18)
O59 0.358(16) 0.080(6) 0.076(6) -0.021(5) 0.044(9) 0.034(9)
O60 0.034(3) 0.044(3) 0.095(5) 0.004(3) 0.010(3) 0.018(3)
O61 0.049(4) 0.112(6) 0.050(4) -0.026(4) 0.003(3) 0.040(4)
O62 0.025(2) 0.027(2) 0.024(2) 0.0075(17) 0.0088(17) 0.0136(18)
O63 0.130(7) 0.136(7) 0.044(4) 0.015(4) 0.016(4) 0.089(6)
O64 0.021(2) 0.017(2) 0.029(2) 0.0020(17) 0.0076(17) 0.0058(17)
O65 0.081(5) 0.128(8) 0.117(8) 0.042(6) -0.012(5) 0.051(6)
O66 0.025(2) 0.0130(19) 0.027(2) 0.0009(16) 0.0060(17) 0.0079(17)
O67 0.194(10) 0.094(6) 0.124(8) -0.015(5) -0.029(7) 0.099(7)
O68 0.023(2) 0.018(2) 0.020(2) 0.0045(16) 0.0060(16) 0.0104(17)
O69 0.019(2) 0.019(2) 0.032(2) 0.0034(17) 0.0017(17) 0.0065(17)
N1 0.036(3) 0.023(3) 0.040(3) -0.002(2) -0.002(2) 0.019(2)
N2 0.024(3) 0.026(3) 0.039(3) -0.004(2) -0.002(2) 0.010(2)
N3 0.023(3) 0.052(4) 0.047(4) 0.018(3) 0.011(3) 0.006(3)
N4 0.034(3) 0.022(3) 0.045(3) 0.000(2) 0.005(3) 0.019(2)
N5 0.023(3) 0.029(3) 0.050(4) 0.003(3) 0.016(3) -0.004(2)
N6 0.035(3) 0.032(3) 0.023(3) 0.000(2) 0.002(2) 0.018(2)
N7 0.030(3) 0.038(3) 0.027(3) -0.003(2) 0.005(2) 0.020(3)
N8 0.043(3) 0.029(3) 0.040(3) 0.010(2) 0.017(3) 0.024(3)
N9 0.027(3) 0.033(3) 0.062(4) 0.014(3) 0.017(3) 0.004(3)
N10 0.035(3) 0.031(3) 0.026(3) 0.011(2) 0.006(2) 0.015(2)
N11 0.020(3) 0.035(3) 0.031(3) 0.002(2) 0.009(2) 0.011(2)
N12 0.037(3) 0.033(3) 0.041(3) -0.003(3) 0.000(3) 0.024(3)
N13 0.041(3) 0.029(3) 0.023(3) 0.004(2) 0.008(2) 0.016(3)
N14 0.044(3) 0.023(3) 0.032(3) 0.000(2) 0.007(2) 0.023(3)
N15 0.023(3) 0.039(3) 0.041(3) 0.007(3) 0.010(2) 0.007(2)
N16 0.054(4) 0.053(4) 0.032(3) 0.009(3) 0.010(3) 0.042(3)
N17 0.028(3) 0.034(3) 0.061(4) 0.011(3) 0.015(3) 0.011(3)
N18 0.027(3) 0.050(4) 0.047(4) 0.016(3) 0.014(3) 0.017(3)
N19 0.026(3) 0.026(3) 0.027(3) 0.000(2) 0.004(2) 0.014(2)
N20 0.024(3) 0.028(3) 0.024(3) -0.003(2) 0.002(2) 0.013(2)
C1 0.048(5) 0.040(4) 0.074(6) 0.000(4) 0.030(4) 0.012(4)
C2 0.046(5) 0.032(4) 0.074(6) -0.007(4) 0.017(4) 0.004(4)
C3 0.049(5) 0.074(6) 0.039(5) -0.001(4) 0.013(4) 0.009(4)
C4 0.049(5) 0.063(6) 0.047(5) -0.002(4) 0.002(4) 0.011(4)
C5 0.050(5) 0.048(5) 0.023(4) 0.000(3) -0.016(3) 0.012(4)
C6 0.050(5) 0.043(4) 0.052(5) 0.015(4) 0.023(4) 0.023(4)
C7 0.043(5) 0.144(10) 0.032(5) 0.000(5) -0.007(4) 0.044(6)
C8 0.028(3) 0.037(4) 0.037(4) 0.006(3) 0.011(3) 0.007(3)
C9 0.050(5) 0.029(4) 0.064(5) 0.017(4) 0.026(4) 0.020(3)
C10 0.032(3) 0.021(3) 0.029(3) -0.001(3) 0.006(3) 0.005(3)
C11 0.049(5) 0.025(4) 0.101(7) 0.011(4) -0.012(5) 0.008(4)
C12 0.053(6) 0.044(6) 0.219(16) 0.037(8) -0.030(8) 0.008(5)
C13 0.040(4) 0.035(4) 0.042(4) -0.004(3) -0.004(3) 0.005(3)
C14 0.060(5) 0.047(5) 0.042(4) 0.011(4) -0.001(4) 0.035(4)
C15 0.173(13) 0.114(10) 0.075(8) 0.015(7) -0.015(8) 0.119(11)
C16 0.068(6) 0.046(6) 0.172(11) 0.042(6) -0.045(7) 0.001(5)
C17 0.034(4) 0.050(4) 0.026(3) 0.010(3) 0.005(3) 0.023(3)
C18 0.064(5) 0.050(5) 0.033(4) 0.001(3) 0.008(4) 0.038(4)
C19 0.043(4) 0.034(4) 0.039(4) 0.002(3) 0.005(3) 0.027(3)
C20 0.032(5) 0.129(10) 0.077(7) 0.054(7) -0.016(5) 0.008(5)

loop_
_atom_type_symbol
_atom_type_description
_atom_type_scat_dispersion_real
_atom_type_scat_dispersion_imag
_atom_type_scat_source
C C 0.0033 0.0016 'International Tables Vol C Tables 4.2.6.8 and 6.1.1.4'
Co Co 0.3494 0.9721 'International Tables Vol C Tables 4.2.6.8 and 6.1.1.4'
Ge Ge 0.1547 1.8001 'International Tables Vol C Tables 4.2.6.8 and 6.1.1.4'
N N 0.0061 0.0033 'International Tables Vol C Tables 4.2.6.8 and 6.1.1.4'
Na Na 0.0362 0.0249 'International Tables Vol C Tables 4.2.6.8 and 6.1.1.4'
Nb Nb -2.0727 0.6215 'International Tables Vol C Tables 4.2.6.8 and 6.1.1.4'
O O 0.0106 0.0060 'International Tables Vol C Tables 4.2.6.8 and 6.1.1.4'
H H 0.0000 0.0000 'International Tables Vol C Tables 4.2.6.8 and 6.1.1.4'

loop_
_geom_angle_atom_site_label_1
_geom_angle_atom_site_label_2
_geom_angle_atom_site_label_3
_geom_angle
_geom_angle_site_symmetry_1
_geom_angle_site_symmetry_3
_geom_angle_publ_flag
O5 Nb1 O10 167.19(16) . . ?
O5 Nb1 O17 103.04(18) . . ?
O5 Nb1 O44 100.88(17) . . ?
O5 Nb1 O52 95.97(17) . . ?
O5 Nb1 O54 101.68(18) . . ?
O17 Nb1 O10 88.44(14) . . ?
O17 Nb1 O44 91.97(16) . . ?
O17 Nb1 O52 160.84(16) . . ?
O17 Nb1 O54 89.75(16) . . ?
O44 Nb1 O10 72.67(13) . . ?
O44 Nb1 O52 81.98(15) . . ?
O52 Nb1 O10 72.41(13) . . ?
O54 Nb1 O10 83.81(14) . . ?
O54 Nb1 O44 156.35(16) . . ?
O54 Nb1 O52 88.75(15) . . ?
O3 Nb2 O8 94.71(15) . . ?
O3 Nb2 O14 158.33(15) . . ?
O3 Nb2 O48 75.96(14) . . ?
O8 Nb2 O14 72.75(14) . . ?
O8 Nb2 O48 72.39(13) . . ?
O14 Nb2 O48 83.31(13) . . ?
O28 Nb2 O3 100.51(18) . . ?
O28 Nb2 O8 98.18(17) . . ?
O28 Nb2 O14 98.77(17) . . ?
O28 Nb2 O48 169.38(16) . . ?
O28 Nb2 O68 103.80(18) . . ?
O68 Nb2 O3 100.34(16) . . ?
O68 Nb2 O8 150.46(15) . . ?
O68 Nb2 O14 84.49(15) . . ?
O68 Nb2 O48 86.74(14) . . ?
O7 Nb3 O1 88.61(14) . . ?
O7 Nb3 O17 89.51(15) . . ?
O7 Nb3 O27 89.90(15) . . ?
O7 Nb3 O36 162.73(15) . . ?
O17 Nb3 O1 88.91(14) . . ?
O17 Nb3 O27 162.78(15) . . ?
O17 Nb3 O36 88.22(15) . . ?
O27 Nb3 O1 73.87(14) . . ?
O27 Nb3 O36 87.25(15) . . ?
O36 Nb3 O1 74.23(13) . . ?
O56 Nb3 O1 167.12(16) . . ?
O56 Nb3 O7 100.17(17) . . ?
O56 Nb3 O17 100.48(17) . . ?
O56 Nb3 O27 96.56(17) . . ?
O56 Nb3 O36 97.08(17) . . ?
O22 Nb4 O12 72.87(14) . . ?
O22 Nb4 O40 88.76(17) . . ?
O22 Nb4 O64 157.77(16) . . ?
O40 Nb4 O12 85.84(15) . . ?
O40 Nb4 O64 84.17(16) . . ?
O49 Nb4 O12 170.93(17) . . ?
O49 Nb4 O22 100.95(19) . . ?
O49 Nb4 O40 100.84(19) . . ?
O49 Nb4 O64 101.08(19) . . ?
O49 Nb4 O69 100.74(19) . . ?
O64 Nb4 O12 85.59(14) . . ?
O69 Nb4 O12 73.12(14) . . ?
O69 Nb4 O22 90.72(17) . . ?
O69 Nb4 O40 158.11(17) . . ?
O69 Nb4 O64 88.16(16) . . ?
O3 Nb5 O38 84.46(15) . . ?
O3 Nb5 O48 73.38(13) . . ?
O7 Nb5 O3 89.40(15) . . ?
O7 Nb5 O38 159.26(15) . . ?
O7 Nb5 O48 87.06(14) . . ?
O7 Nb5 O54 88.67(16) . . ?
O38 Nb5 O48 72.20(13) . . ?
O39 Nb5 O3 102.09(17) . . ?
O39 Nb5 O7 103.36(17) . . ?
O39 Nb5 O38 97.30(17) . . ?
O39 Nb5 O48 168.74(16) . . ?
O39 Nb5 O54 100.54(17) . . ?
O54 Nb5 O3 157.12(16) . . ?
O54 Nb5 O38 89.36(15) . . ?
O54 Nb5 O48 83.75(14) . . ?
O15 Nb6 O1 171.65(17) . . ?
O15 Nb6 O23 98.15(18) . . ?
O15 Nb6 O34 98.93(18) . . ?
O15 Nb6 O36 103.37(19) . . ?
O15 Nb6 O37 100.99(18) . . ?
O23 Nb6 O1 82.75(14) . . ?
O34 Nb6 O1 73.05(13) . . ?
O34 Nb6 O23 78.63(14) . . ?
O36 Nb6 O1 75.52(14) . . ?
O36 Nb6 O23 158.27(15) . . ?
O36 Nb6 O34 94.90(16) . . ?
O36 Nb6 O37 95.57(16) . . ?
O37 Nb6 O1 87.36(14) . . ?
O37 Nb6 O23 83.16(15) . . ?
O37 Nb6 O34 154.65(15) . . ?
O8 Nb7 O14 71.72(14) . . ?
O8 Nb7 O20 71.69(13) . . ?
O14 Nb7 O20 83.03(13) . . ?
O41 Nb7 O8 90.57(16) . . ?
O41 Nb7 O14 155.80(15) . . ?
O41 Nb7 O20 75.64(14) . . ?
O45 Nb7 O8 96.03(17) . . ?
O45 Nb7 O14 99.29(17) . . ?
O45 Nb7 O20 166.24(17) . . ?
O45 Nb7 O41 98.86(18) . . ?
O45 Nb7 O64 104.03(19) . . ?
O64 Nb7 O8 153.83(15) . . ?
O64 Nb7 O14 88.38(16) . . ?
O64 Nb7 O20 89.56(15) . . ?
O64 Nb7 O41 102.56(17) . . ?
O6 Nb8 O10 86.76(13) . . ?
O11 Nb8 O6 82.03(15) . . ?
O11 Nb8 O10 168.21(16) . . ?
O11 Nb8 O16 98.92(17) . . ?
O11 Nb8 O42 96.96(16) . . ?
O11 Nb8 O52 108.95(17) . . ?
O16 Nb8 O6 82.82(15) . . ?
O16 Nb8 O10 83.21(14) . . ?
O16 Nb8 O42 151.85(15) . . ?
O42 Nb8 O6 76.53(14) . . ?
O42 Nb8 O10 76.78(13) . . ?
O52 Nb8 O6 168.43(15) . . ?
O52 Nb8 O10 82.03(15) . . ?
O52 Nb8 O16 98.62(17) . . ?
O52 Nb8 O42 97.99(16) . . ?
O22 Nb9 O12 75.73(14) . . ?
O22 Nb9 O29 160.35(16) . . ?
O22 Nb9 O58 89.44(16) . . ?
O29 Nb9 O12 85.51(15) . . ?
O29 Nb9 O58 84.20(16) . . ?
O51 Nb9 O12 172.46(17) . . ?
O51 Nb9 O22 99.28(18) . . ?
O51 Nb9 O29 99.95(18) . . ?
O51 Nb9 O58 97.23(19) . . ?
O51 Nb9 O66 99.27(18) . . ?
O58 Nb9 O12 88.44(16) . . ?
O66 Nb9 O12 75.57(14) . . ?
O66 Nb9 O22 92.58(17) . . ?
O66 Nb9 O29 88.27(16) . . ?
O66 Nb9 O58 162.83(17) . . ?
O25 Nb10 O12 89.94(14) . . ?
O25 Nb10 O66 89.46(16) . . ?
O31 Nb10 O12 89.16(14) . . ?
O31 Nb10 O25 86.91(17) . . ?
O31 Nb10 O66 162.14(15) . . ?
O31 Nb10 O69 89.71(17) . . ?
O43 Nb10 O12 166.24(17) . . ?
O43 Nb10 O25 98.94(18) . . ?
O43 Nb10 O31 101.72(18) . . ?
O43 Nb10 O66 96.12(18) . . ?
O43 Nb10 O69 97.33(18) . . ?
O66 Nb10 O12 73.34(14) . . ?
O69 Nb10 O12 74.09(14) . . ?
O69 Nb10 O25 163.73(16) . . ?
O69 Nb10 O66 88.89(17) . . ?
O11 Nb11 O6 71.85(13) . . ?
O24 Nb11 O6 72.84(13) . . ?
O24 Nb11 O11 82.81(16) . . ?
O25 Nb11 O6 87.70(14) . . ?
O25 Nb11 O11 159.51(15) . . ?
O25 Nb11 O24 90.18(16) . . ?
O25 Nb11 O62 91.15(17) . . ?
O30 Nb11 O6 165.28(18) . . ?
O30 Nb11 O11 95.05(18) . . ?
O30 Nb11 O24 99.42(19) . . ?
O30 Nb11 O25 105.10(19) . . ?
O30 Nb11 O62 101.48(19) . . ?
O62 Nb11 O6 85.20(14) . . ?
O62 Nb11 O11 88.37(16) . . ?
O62 Nb11 O24 157.93(15) . . ?
O2 Nb12 O10 83.27(13) . . ?
O37 Nb12 O2 85.78(15) . . ?
O37 Nb12 O10 86.96(14) . . ?
O37 Nb12 O42 150.63(15) . . ?
O42 Nb12 O2 72.08(14) . . ?
O42 Nb12 O10 71.80(13) . . ?
O44 Nb12 O2 156.47(15) . . ?
O44 Nb12 O10 74.59(14) . . ?
O44 Nb12 O37 100.66(17) . . ?
O44 Nb12 O42 93.15(15) . . ?
O47 Nb12 O2 99.21(18) . . ?
O47 Nb12 O10 170.46(17) . . ?
O47 Nb12 O37 102.38(18) . . ?
O47 Nb12 O42 100.08(17) . . ?
O47 Nb12 O44 101.40(18) . . ?
O2 Nb13 O6 84.05(13) . . ?
O13 Nb13 O2 98.10(17) . . ?
O13 Nb13 O6 170.49(17) . . ?
O13 Nb13 O24 100.64(18) . . ?
O13 Nb13 O29 102.26(18) . . ?
O13 Nb13 O42 100.25(17) . . ?
O24 Nb13 O2 158.01(15) . . ?
O24 Nb13 O6 75.63(14) . . ?
O24 Nb13 O42 93.47(16) . . ?
O29 Nb13 O2 86.85(15) . . ?
O29 Nb13 O6 87.08(15) . . ?
O29 Nb13 O24 100.23(17) . . ?
O29 Nb13 O42 150.88(15) . . ?
O42 Nb13 O2 71.84(14) . . ?
O42 Nb13 O6 71.53(13) . . ?
O21 Nb14 O1 84.59(14) . . ?
O26 Nb14 O1 171.51(16) . . ?
O26 Nb14 O21 99.59(18) . . ?
O26 Nb14 O27 101.05(18) . . ?
O26 Nb14 O34 99.67(17) . . ?
O26 Nb14 O68 101.10(17) . . ?
O27 Nb14 O1 74.73(14) . . ?
O27 Nb14 O21 159.29(15) . . ?
O27 Nb14 O34 94.14(16) . . ?
O27 Nb14 O68 94.18(16) . . ?
O34 Nb14 O1 73.59(13) . . ?
O34 Nb14 O21 80.75(15) . . ?
O68 Nb14 O1 86.67(14) . . ?
O68 Nb14 O21 83.43(15) . . ?
O68 Nb14 O34 155.68(15) . . ?
O9 Nb15 O20 169.44(18) . . ?
O9 Nb15 O31 102.9(2) . . ?
O9 Nb15 O41 100.83(19) . . ?
O9 Nb15 O50 99.79(19) . . ?
O9 Nb15 O62 101.82(19) . . ?
O31 Nb15 O20 85.43(15) . . ?
O31 Nb15 O41 91.75(17) . . ?
O31 Nb15 O50 157.15(15) . . ?
O31 Nb15 O62 91.32(17) . . ?
O41 Nb15 O20 72.06(13) . . ?
O41 Nb15 O50 80.98(15) . . ?
O50 Nb15 O20 71.73(13) . . ?
O62 Nb15 O20 84.32(14) . . ?
O62 Nb15 O41 155.84(15) . . ?
O62 Nb15 O50 86.98(16) . . ?
O8 Nb16 O20 76.83(14) . . ?
O8 Nb16 O48 76.59(13) . . ?
O16 Nb16 O8 153.31(15) . . ?
O16 Nb16 O20 84.09(15) . . ?
O16 Nb16 O48 83.70(14) . . ?
O20 Nb16 O48 86.02(13) . . ?
O38 Nb16 O8 95.29(16) . . ?
O38 Nb16 O16 99.52(17) . . ?
O38 Nb16 O20 166.72(15) . . ?
O38 Nb16 O48 81.71(15) . . ?
O38 Nb16 O50 109.06(17) . . ?
O50 Nb16 O8 96.18(16) . . ?
O50 Nb16 O16 99.75(16) . . ?
O50 Nb16 O20 82.69(15) . . ?
O50 Nb16 O48 167.76(16) . . ?
O12 Ge1 O6 110.17(17) . . ?
O12 Ge1 O20 110.18(18) . . ?
O12 Ge1 O46 110.73(17) . . ?
O20 Ge1 O6 111.13(17) . . ?
O46 Ge1 O6 107.14(17) . . ?
O46 Ge1 O20 107.43(17) . . ?
O14 Ge2 O53 105.2(2) . . ?
O21 Ge2 O14 115.46(18) . . ?
O21 Ge2 O53 106.3(2) . . ?
O40 Ge2 O14 111.51(18) . . ?
O40 Ge2 O21 110.40(19) . . ?
O40 Ge2 O53 107.4(2) . . ?
O2 Ge3 O57 104.9(2) . . ?
O23 Ge3 O2 113.50(18) . . ?
O23 Ge3 O57 107.0(2) . . ?
O58 Ge3 O2 112.89(18) . . ?
O58 Ge3 O23 111.64(19) . . ?
O58 Ge3 O57 106.2(2) . . ?
O1 Ge4 O10 109.18(17) . . ?
O1 Ge4 O46 112.56(17) . . ?
O1 Ge4 O48 109.59(17) . . ?
O46 Ge4 O10 106.77(17) . . ?
O48 Ge4 O10 112.16(17) . . ?
O48 Ge4 O46 106.58(17) . . ?
O32 Co1 O32 180.0 2_677 . ?
O51 Co1 O32 86.9(3) 2_677 2_677 ?
O51 Co1 O32 86.9(3) . . ?
O51 Co1 O32 93.1(3) 2_677 . ?
O51 Co1 O32 93.1(3) . 2_677 ?
O51 Co1 O51 180.0(3) . 2_677 ?
O51 Co1 O59 92.8(3) . 2_677 ?
O51 Co1 O59 87.2(3) . . ?
O51 Co1 O59 87.2(3) 2_677 2_677 ?
O51 Co1 O59 92.8(3) 2_677 . ?
O59 Co1 O32 88.3(6) 2_677 . ?
O59 Co1 O32 88.3(6) . 2_677 ?
O59 Co1 O32 91.7(6) . . ?
O59 Co1 O32 91.7(6) 2_677 2_677 ?
O59 Co1 O59 180.0 2_677 . ?
N1 Co2 N4 90.9(2) . . ?
N1 Co2 N8 85.3(2) . . ?
N1 Co2 N12 176.5(2) . . ?
N1 Co2 N14 91.5(2) . . ?
N1 Co2 N16 91.8(2) . . ?
N4 Co2 N8 174.7(2) . . ?
N12 Co2 N4 90.7(2) . . ?
N12 Co2 N8 93.3(2) . . ?
N14 Co2 N4 85.1(2) . . ?
N14 Co2 N8 91.3(2) . . ?
N14 Co2 N12 91.7(2) . . ?
N16 Co2 N4 93.1(2) . . ?
N16 Co2 N8 90.7(2) . . ?
N16 Co2 N12 85.0(2) . . ?
N16 Co2 N14 176.2(3) . . ?
N2 Co3 N6 85.2(2) . . ?
N2 Co3 N7 91.7(2) . . ?
N2 Co3 N19 91.1(2) . . ?
N6 Co3 N7 92.8(2) . . ?
N6 Co3 N19 91.7(2) . . ?
N11 Co3 N2 175.3(2) . . ?
N11 Co3 N6 91.7(2) . . ?
N11 Co3 N7 92.0(2) . . ?
N11 Co3 N19 85.4(2) . . ?
N19 Co3 N7 174.9(2) . . ?
N20 Co3 N2 90.3(2) . . ?
N20 Co3 N6 174.6(2) . . ?
N20 Co3 N7 84.3(2) . . ?
N20 Co3 N11 92.9(2) . . ?
N20 Co3 N19 91.4(2) . . ?
N3 Co4 N9 90.8(3) . . ?
N3 Co4 N15 92.2(2) . . ?
N3 Co4 N17 92.7(3) . . ?
N5 Co4 N3 84.8(3) . . ?
N5 Co4 N9 89.6(3) . . ?
N5 Co4 N15 176.1(3) . . ?
N5 Co4 N17 92.6(2) . . ?
N5 Co4 N18 93.0(3) . . ?
N9 Co4 N17 176.0(3) . . ?
N15 Co4 N9 93.0(3) . . ?
N15 Co4 N17 85.0(2) . . ?
N18 Co4 N3 175.9(3) . . ?
N18 Co4 N9 85.8(3) . . ?
N18 Co4 N15 90.2(2) . . ?
N18 Co4 N17 90.8(3) . . ?
O21 Co5 O34 76.63(14) . . ?
O21 Co5 O55 168.62(17) . . ?
O21 Co5 N10 91.54(18) . . ?
O23 Co5 O21 94.57(15) . . ?
O23 Co5 O34 76.27(14) . . ?
O23 Co5 O55 82.37(16) . . ?
O23 Co5 N10 169.98(18) . . ?
O23 Co5 N13 104.74(18) . . ?
O34 Co5 O55 91.99(17) . . ?
N10 Co5 O34 97.50(18) . . ?
N10 Co5 O55 90.10(19) . . ?
N13 Co5 O21 98.16(18) . . ?
N13 Co5 O34 174.78(18) . . ?
N13 Co5 O55 93.2(2) . . ?
N13 Co5 N10 82.2(2) . . ?
O24 Na1 O18 110.8(3) . . ?
O24 Na1 O60 98.3(2) . . ?
O60 Na1 O18 100.2(2) . . ?
Nb3 O1 Nb6 91.32(12) . . ?
Nb3 O1 Nb14 92.15(12) . . ?
Nb14 O1 Nb6 92.95(12) . . ?
Ge4 O1 Nb3 122.06(18) . . ?
Ge4 O1 Nb6 124.92(18) . . ?
Ge4 O1 Nb14 124.16(18) . . ?
Nb12 O2 Nb13 103.04(15) . . ?
Ge3 O2 Nb12 128.00(19) . . ?
Ge3 O2 Nb13 128.39(19) . . ?
Nb2 O3 Nb5 120.21(19) . . ?
Nb8 O6 Nb11 92.01(13) . . ?
Nb8 O6 Nb13 96.80(13) . . ?
Nb13 O6 Nb11 91.29(12) . . ?
Ge1 O6 Nb8 123.75(18) . . ?
Ge1 O6 Nb11 120.80(17) . . ?
Ge1 O6 Nb13 123.68(18) . . ?
Nb5 O7 Nb3 147.9(2) . . ?
Nb2 O8 Nb7 105.97(16) . . ?
Nb16 O8 Nb2 111.57(16) . . ?
Nb16 O8 Nb7 110.61(16) . . ?
Nb1 O10 Nb12 90.90(12) . . ?
Nb8 O10 Nb1 91.88(13) . . ?
Nb8 O10 Nb12 95.84(13) . . ?
Ge4 O10 Nb1 120.31(18) . . ?
Ge4 O10 Nb8 123.54(18) . . ?
Ge4 O10 Nb12 125.40(18) . . ?
Nb8 O11 Nb11 113.74(18) . . ?
Nb9 O12 Nb4 91.18(13) . . ?
Nb9 O12 Nb10 92.71(13) . . ?
Nb10 O12 Nb4 91.47(12) . . ?
Ge1 O12 Nb4 125.73(18) . . ?
Ge1 O12 Nb9 126.10(19) . . ?
Ge1 O12 Nb10 120.04(18) . . ?
Nb2 O14 Nb7 103.77(15) . . ?
Ge2 O14 Nb2 127.03(19) . . ?
Ge2 O14 Nb7 128.59(19) . . ?
Nb16 O16 Nb8 167.2(2) . . ?
Nb1 O17 Nb3 145.4(2) . . ?
Nb7 O20 Nb15 90.09(12) . . ?
Nb16 O20 Nb7 97.93(14) . . ?
Nb16 O20 Nb15 91.43(13) . . ?
Ge1 O20 Nb7 124.88(18) . . ?
Ge1 O20 Nb15 120.59(18) . . ?
Ge1 O20 Nb16 123.00(18) . . ?
Nb14 O21 Co5 99.19(15) . . ?
Ge2 O21 Nb14 130.3(2) . . ?
Ge2 O21 Co5 130.1(2) . . ?
Nb9 O22 Nb4 120.01(19) . . ?
Ge3 O23 Nb6 132.7(2) . . ?
Ge3 O23 Co5 125.9(2) . . ?
Co5 O23 Nb6 100.79(15) . . ?
Nb11 O24 Na1 122.6(2) . . ?
Nb13 O24 Nb11 119.61(18) . . ?
Nb13 O24 Na1 116.4(2) . . ?
Nb11 O25 Nb10 147.1(2) . . ?
Nb14 O27 Nb3 119.24(18) . . ?
Nb13 O29 Nb9 158.2(2) . . ?
Nb15 O31 Nb10 148.7(2) . . ?
H33A O33 H33B 104.5 . . ?
Nb6 O34 Co5 101.51(16) . . ?
Nb14 O34 Nb6 118.83(18) . . ?
Nb14 O34 Co5 101.16(15) . . ?
Nb6 O36 Nb3 118.92(18) . . ?
Nb12 O37 Nb6 159.6(2) . . ?
Nb16 O38 Nb5 114.45(18) . . ?
Ge2 O40 Nb4 140.2(2) . . ?
Nb7 O41 Nb15 120.70(19) . . ?
Nb8 O42 Nb12 112.24(16) . . ?
Nb8 O42 Nb13 112.26(16) . . ?
Nb12 O42 Nb13 106.68(16) . . ?
Nb12 O44 Nb1 121.02(18) . . ?
Ge4 O46 Ge1 118.40(19) . . ?
Nb2 O48 Nb5 90.20(12) . . ?
Nb16 O48 Nb2 96.69(13) . . ?
Nb16 O48 Nb5 91.23(13) . . ?
Ge4 O48 Nb2 125.84(18) . . ?
Ge4 O48 Nb5 120.06(17) . . ?
Ge4 O48 Nb16 123.51(18) . . ?
Nb16 O50 Nb15 113.76(18) . . ?
Nb9 O51 Co1 144.3(3) . . ?
Nb8 O52 Nb1 113.41(17) . . ?
Nb1 O54 Nb5 150.7(2) . . ?
Ge3 O58 Nb9 138.4(2) . . ?
Na1 O60 H60A 109.5 . . ?
Na1 O60 H60B 109.5 . . ?
H60A O60 H60B 104.4 . . ?
H61A O61 H61B 109.6 . . ?
Nb11 O62 Nb15 146.2(2) . . ?
Nb7 O64 Nb4 155.4(2) . . ?
Nb9 O66 Nb10 118.29(18) . . ?
Nb2 O68 Nb14 160.8(2) . . ?
Nb4 O69 Nb10 121.32(19) . . ?
Co2 N1 H1A 109.7 . . ?
Co2 N1 H1B 109.7 . . ?
H1A N1 H1B 108.2 . . ?
C16 N1 Co2 109.8(5) . . ?
C16 N1 H1A 109.7 . . ?
C16 N1 H1B 109.7 . . ?
Co3 N2 H2C 110.0 . . ?
Co3 N2 H2D 110.0 . . ?
H2C N2 H2D 108.4 . . ?
C20 N2 Co3 108.5(5) . . ?
C20 N2 H2C 110.0 . . ?
C20 N2 H2D 110.0 . . ?
Co4 N3 H3A 109.4 . . ?
Co4 N3 H3B 109.4 . . ?
H3A N3 H3B 108.0 . . ?
C4 N3 Co4 111.0(5) . . ?
C4 N3 H3A 109.4 . . ?
C4 N3 H3B 109.4 . . ?
Co2 N4 H4A 109.5 . . ?
Co2 N4 H4B 109.5 . . ?
H4A N4 H4B 108.1 . . ?
C9 N4 Co2 110.7(4) . . ?
C9 N4 H4A 109.5 . . ?
C9 N4 H4B 109.5 . . ?
Co4 N5 H5C 109.7 . . ?
Co4 N5 H5D 109.7 . . ?
H5C N5 H5D 108.2 . . ?
C3 N5 Co4 109.8(5) . . ?
C3 N5 H5C 109.7 . . ?
C3 N5 H5D 109.7 . . ?
Co3 N6 H6C 109.7 . . ?
Co3 N6 H6D 109.7 . . ?
H6C N6 H6D 108.2 . . ?
C7 N6 Co3 109.9(5) . . ?
C7 N6 H6C 109.7 . . ?
C7 N6 H6D 109.7 . . ?
Co3 N7 H7A 109.8 . . ?
Co3 N7 H7B 109.8 . . ?
H7A N7 H7B 108.2 . . ?
C19 N7 Co3 109.5(4) . . ?
C19 N7 H7A 109.8 . . ?
C19 N7 H7B 109.8 . . ?
Co2 N8 H8A 109.5 . . ?
Co2 N8 H8B 109.5 . . ?
H8A N8 H8B 108.1 . . ?
C11 N8 Co2 110.7(4) . . ?
C11 N8 H8A 109.5 . . ?
C11 N8 H8B 109.5 . . ?
Co4 N9 H9C 109.8 . . ?
Co4 N9 H9D 109.8 . . ?
H9C N9 H9D 108.2 . . ?
C12 N9 Co4 109.5(5) . . ?
C12 N9 H9C 109.8 . . ?
C12 N9 H9D 109.8 . . ?
Co5 N10 H10A 110.3 . . ?
Co5 N10 H10B 110.3 . . ?
H10A N10 H10B 108.6 . . ?
C5 N10 Co5 107.1(4) . . ?
C5 N10 H10A 110.3 . . ?
C5 N10 H10B 110.3 . . ?
C8 N11 Co3 109.0(4) . . ?
Co2 N12 H12A 109.9 . . ?
Co2 N12 H12B 109.9 . . ?
H12A N12 H12B 108.3 . . ?
C14 N12 Co2 108.9(4) . . ?
C14 N12 H12A 109.9 . . ?
C14 N12 H12B 109.9 . . ?
Co5 N13 H13A 109.8 . . ?
Co5 N13 H13B 109.8 . . ?
H13A N13 H13B 108.3 . . ?
C13 N13 Co5 109.2(4) . . ?
C13 N13 H13A 109.8 . . ?
C13 N13 H13B 109.8 . . ?
Co2 N14 H14A 109.9 . . ?
Co2 N14 H14B 109.9 . . ?
H14A N14 H14B 108.3 . . ?
C6 N14 Co2 108.8(4) . . ?
C6 N14 H14A 109.9 . . ?
C6 N14 H14B 109.9 . . ?
Co4 N15 H15A 109.6 . . ?
Co4 N15 H15B 109.6 . . ?
H15A N15 H15B 108.2 . . ?
C1 N15 Co4 110.1(4) . . ?
C1 N15 H15A 109.6 . . ?
C1 N15 H15B 109.6 . . ?
Co2 N16 H16A 109.5 . . ?
Co2 N16 H16B 109.5 . . ?
H16A N16 H16B 108.1 . . ?
C18 N16 Co2 110.8(4) . . ?
C18 N16 H16A 109.5 . . ?
C18 N16 H16B 109.5 . . ?
Co4 N17 H17A 109.7 . . ?
Co4 N17 H17B 109.7 . . ?
H17A N17 H17B 108.2 . . ?
C2 N17 Co4 109.7(4) . . ?
C2 N17 H17A 109.7 . . ?
C2 N17 H17B 109.7 . . ?
Co4 N18 H18C 109.8 . . ?
Co4 N18 H18D 109.8 . . ?
H18C N18 H18D 108.3 . . ?
C15 N18 Co4 109.2(6) . . ?
C15 N18 H18C 109.8 . . ?
C15 N18 H18D 109.8 . . ?
Co3 N19 H19A 109.3 . . ?
Co3 N19 H19B 109.3 . . ?
H19A N19 H19B 108.0 . . ?
C10 N19 Co3 111.5(4) . . ?
C10 N19 H19A 109.3 . . ?
C10 N19 H19B 109.3 . . ?
Co3 N20 H20A 109.6 . . ?
Co3 N20 H20B 109.6 . . ?
H20A N20 H20B 108.1 . . ?
C17 N20 Co3 110.3(4) . . ?
C17 N20 H20A 109.6 . . ?
C17 N20 H20B 109.6 . . ?
N15 C1 H1C 110.3 . . ?
N15 C1 H1D 110.3 . . ?
N15 C1 C2 107.0(6) . . ?
H1C C1 H1D 108.6 . . ?
C2 C1 H1C 110.3 . . ?
C2 C1 H1D 110.3 . . ?
N17 C2 C1 107.5(6) . . ?
N17 C2 H2A 110.2 . . ?
N17 C2 H2B 110.2 . . ?
C1 C2 H2A 110.2 . . ?
C1 C2 H2B 110.2 . . ?
H2A C2 H2B 108.5 . . ?
N5 C3 H3C 109.7 . . ?
N5 C3 H3D 109.7 . . ?
H3C C3 H3D 108.2 . . ?
C4 C3 N5 110.0(7) . . ?
C4 C3 H3C 109.7 . . ?
C4 C3 H3D 109.7 . . ?
N3 C4 C3 110.2(7) . . ?
N3 C4 H4C 109.6 . . ?
N3 C4 H4D 109.6 . . ?
C3 C4 H4C 109.6 . . ?
C3 C4 H4D 109.6 . . ?
H4C C4 H4D 108.1 . . ?
N10 C5 H5A 109.9 . . ?
N10 C5 H5B 109.9 . . ?
N10 C5 C13 109.0(5) . . ?
H5A C5 H5B 108.3 . . ?
C13 C5 H5A 109.9 . . ?
C13 C5 H5B 109.9 . . ?
N14 C6 H6A 110.4 . . ?
N14 C6 H6B 110.4 . . ?
N14 C6 C9 106.8(6) . . ?
H6A C6 H6B 108.6 . . ?
C9 C6 H6A 110.4 . . ?
C9 C6 H6B 110.4 . . ?
N6 C7 H7C 108.6 . . ?
N6 C7 H7D 108.6 . . ?
H7C C7 H7D 107.6 . . ?
C20 C7 N6 114.7(7) . . ?
C20 C7 H7C 108.6 . . ?
C20 C7 H7D 108.6 . . ?
N11 C8 H8C 110.0 . . ?
N11 C8 H8D 110.0 . . ?
N11 C8 C10 108.6(5) . . ?
H8C C8 H8D 108.3 . . ?
C10 C8 H8C 110.0 . . ?
C10 C8 H8D 110.0 . . ?
N4 C9 C6 109.7(6) . . ?
N4 C9 H9A 109.7 . . ?
N4 C9 H9B 109.7 . . ?
C6 C9 H9A 109.7 . . ?
C6 C9 H9B 109.7 . . ?
H9A C9 H9B 108.2 . . ?
N19 C10 C8 109.1(5) . . ?
N19 C10 H10C 109.9 . . ?
N19 C10 H10D 109.9 . . ?
C8 C10 H10C 109.9 . . ?
C8 C10 H10D 109.9 . . ?
H10C C10 H10D 108.3 . . ?
N8 C11 H11A 108.4 . . ?
N8 C11 H11B 108.4 . . ?
H11A C11 H11B 107.4 . . ?
C16 C11 N8 115.7(7) . . ?
C16 C11 H11A 108.4 . . ?
C16 C11 H11B 108.4 . . ?
N9 C12 H12C 108.9 . . ?
N9 C12 H12D 108.9 . . ?
H12C C12 H12D 107.7 . . ?
C15 C12 N9 113.3(10) . . ?
C15 C12 H12C 108.9 . . ?
C15 C12 H12D 108.9 . . ?
N13 C13 C5 110.6(6) . . ?
N13 C13 H13C 109.5 . . ?
N13 C13 H13D 109.5 . . ?
C5 C13 H13C 109.5 . . ?
C5 C13 H13D 109.5 . . ?
H13C C13 H13D 108.1 . . ?
N12 C14 H14C 110.2 . . ?
N12 C14 H14D 110.2 . . ?
N12 C14 C18 107.4(6) . . ?
H14C C14 H14D 108.5 . . ?
C18 C14 H14C 110.2 . . ?
C18 C14 H14D 110.2 . . ?
N18 C15 H15C 108.6 . . ?
N18 C15 H15D 108.6 . . ?
C12 C15 N18 114.5(8) . . ?
C12 C15 H15C 108.6 . . ?
C12 C15 H15D 108.6 . . ?
H15C C15 H15D 107.6 . . ?
N1 C16 H16C 108.2 . . ?
N1 C16 H16D 108.2 . . ?
C11 C16 N1 116.5(8) . . ?
C11 C16 H16C 108.2 . . ?
C11 C16 H16D 108.2 . . ?
H16C C16 H16D 107.3 . . ?
N20 C17 H17C 110.2 . . ?
N20 C17 H17D 110.2 . . ?
N20 C17 C19 107.7(5) . . ?
H17C C17 H17D 108.5 . . ?
C19 C17 H17C 110.2 . . ?
C19 C17 H17D 110.2 . . ?
N16 C18 H18A 110.3 . . ?
N16 C18 H18B 110.3 . . ?
C14 C18 N16 107.2(6) . . ?
C14 C18 H18A 110.3 . . ?
C14 C18 H18B 110.3 . . ?
H18A C18 H18B 108.5 . . ?
N7 C19 C17 106.5(5) . . ?
N7 C19 H19C 110.4 . . ?
N7 C19 H19D 110.4 . . ?
C17 C19 H19C 110.4 . . ?
C17 C19 H19D 110.4 . . ?
H19C C19 H19D 108.6 . . ?
N2 C20 H20C 108.4 . . ?
N2 C20 H20D 108.4 . . ?
C7 C20 N2 115.7(7) . . ?
C7 C20 H20C 108.4 . . ?
C7 C20 H20D 108.4 . . ?
H20C C20 H20D 107.4 . . ?

loop_
_geom_bond_atom_site_label_1
_geom_bond_atom_site_label_2
_geom_bond_distance
_geom_bond_site_symmetry_2
_geom_bond_publ_flag
Nb1 O5 1.757(4) . ?
Nb1 O10 2.394(4) . ?
Nb1 O17 1.928(4) . ?
Nb1 O44 2.025(4) . ?
Nb1 O52 2.133(4) . ?
Nb1 O54 1.942(4) . ?
Nb2 O3 1.901(4) . ?
Nb2 O8 2.100(4) . ?
Nb2 O14 2.158(4) . ?
Nb2 O28 1.760(4) . ?
Nb2 O48 2.384(3) . ?
Nb2 O68 1.895(4) . ?
Nb3 O1 2.340(4) . ?
Nb3 O7 1.947(4) . ?
Nb3 O17 1.977(4) . ?
Nb3 O27 2.018(4) . ?
Nb3 O36 2.029(4) . ?
Nb3 O56 1.784(4) . ?
Nb4 O12 2.427(4) . ?
Nb4 O22 1.970(4) . ?
Nb4 O40 1.998(4) . ?
Nb4 O49 1.765(4) . ?
Nb4 O64 2.029(4) . ?
Nb4 O69 1.959(4) . ?
Nb5 O3 2.016(4) . ?
Nb5 O7 1.931(4) . ?
Nb5 O38 2.100(4) . ?
Nb5 O39 1.773(4) . ?
Nb5 O48 2.410(4) . ?
Nb5 O54 1.943(4) . ?
Nb6 O1 2.384(3) . ?
Nb6 O15 1.769(4) . ?
Nb6 O23 2.119(4) . ?
Nb6 O34 2.015(4) . ?
Nb6 O36 1.894(4) . ?
Nb6 O37 1.954(4) . ?
Nb7 O8 2.153(4) . ?
Nb7 O14 2.158(4) . ?
Nb7 O20 2.379(4) . ?
Nb7 O41 1.899(4) . ?
Nb7 O45 1.782(4) . ?
Nb7 O64 1.856(4) . ?
Nb8 O6 2.219(4) . ?
Nb8 O10 2.226(3) . ?
Nb8 O11 1.831(4) . ?
Nb8 O16 1.903(4) . ?
Nb8 O42 2.035(4) . ?
Nb8 O52 1.837(4) . ?
Nb9 O12 2.322(4) . ?
Nb9 O22 1.948(4) . ?
Nb9 O29 1.995(4) . ?
Nb9 O51 1.808(4) . ?
Nb9 O58 1.995(4) . ?
Nb9 O66 1.945(4) . ?
Nb10 O12 2.370(4) . ?
Nb10 O25 1.993(4) . ?
Nb10 O31 1.973(4) . ?
Nb10 O43 1.781(4) . ?
Nb10 O66 2.010(4) . ?
Nb10 O69 1.982(4) . ?
Nb11 O6 2.404(3) . ?
Nb11 O11 2.139(4) . ?
Nb11 O24 2.052(4) . ?
Nb11 O25 1.921(4) . ?
Nb11 O30 1.757(4) . ?
Nb11 O62 1.944(4) . ?
Nb12 O2 2.160(4) . ?
Nb12 O10 2.399(4) . ?
Nb12 O37 1.900(4) . ?
Nb12 O42 2.102(4) . ?
Nb12 O44 1.899(4) . ?
Nb12 O47 1.756(4) . ?
Nb13 O2 2.160(4) . ?
Nb13 O6 2.386(4) . ?
Nb13 O13 1.773(4) . ?
Nb13 O24 1.910(4) . ?
Nb13 O29 1.869(4) . ?
Nb13 O42 2.114(4) . ?
Nb14 O1 2.376(4) . ?
Nb14 O21 2.100(4) . ?
Nb14 O26 1.769(4) . ?
Nb14 O27 1.919(4) . ?
Nb14 O34 1.994(4) . ?
Nb14 O68 1.963(4) . ?
Nb15 O9 1.758(4) . ?
Nb15 O20 2.443(3) . ?
Nb15 O31 1.919(4) . ?
Nb15 O41 2.026(4) . ?
Nb15 O50 2.137(4) . ?
Nb15 O62 1.957(4) . ?
Nb16 O8 2.063(4) . ?
Nb16 O16 1.891(4) . ?
Nb16 O20 2.214(4) . ?
Nb16 O38 1.835(4) . ?
Nb16 O48 2.221(3) . ?
Nb16 O50 1.843(4) . ?
Ge1 O6 1.765(3) . ?
Ge1 O12 1.721(4) . ?
Ge1 O20 1.761(4) . ?
Ge1 O46 1.759(3) . ?
Ge2 O14 1.764(4) . ?
Ge2 O21 1.735(4) . ?
Ge2 O40 1.717(4) . ?
Ge2 O53 1.779(4) . ?
Ge3 O2 1.762(4) . ?
Ge3 O23 1.733(4) . ?
Ge3 O57 1.775(4) . ?
Ge3 O58 1.726(4) . ?
Ge4 O1 1.725(3) . ?
Ge4 O10 1.759(3) . ?
Ge4 O46 1.758(4) . ?
Ge4 O48 1.756(4) . ?
Co1 O32 2.270(18) 2_677 ?
Co1 O32 2.270(18) . ?
Co1 O51 1.858(4) 2_677 ?
Co1 O51 1.858(4) . ?
Co1 O59 1.862(11) 2_677 ?
Co1 O59 1.862(11) . ?
Co2 N1 1.960(5) . ?
Co2 N4 1.968(5) . ?
Co2 N8 1.972(5) . ?
Co2 N12 1.963(5) . ?
Co2 N14 1.963(5) . ?
Co2 N16 1.962(6) . ?
Co3 N2 1.969(5) . ?
Co3 N6 1.971(5) . ?
Co3 N7 1.983(5) . ?
Co3 N11 1.960(5) . ?
Co3 N19 1.977(5) . ?
Co3 N20 1.959(5) . ?
Co4 N3 1.962(6) . ?
Co4 N5 1.953(6) . ?
Co4 N9 1.970(6) . ?
Co4 N15 1.965(6) . ?
Co4 N17 1.986(6) . ?
Co4 N18 1.957(6) . ?
Co5 O21 2.118(4) . ?
Co5 O23 2.081(4) . ?
Co5 O34 2.161(4) . ?
Co5 O55 2.210(5) . ?
Co5 N10 2.132(5) . ?
Co5 N13 2.100(5) . ?
Na1 O18 2.824(9) . ?
Na1 O24 2.730(6) . ?
Na1 O60 2.772(8) . ?
O33 H33A 0.8700 . ?
O33 H33B 0.8696 . ?
O35 H35 0.8702 . ?
O60 H60A 0.8728 . ?
O60 H60B 0.8739 . ?
O61 H61A 0.8702 . ?
O61 H61B 0.8690 . ?
O65 H65 0.8700 . ?
N1 H1A 0.9100 . ?
N1 H1B 0.9100 . ?
N1 C16 1.480(11) . ?
N2 H2C 0.9100 . ?
N2 H2D 0.9100 . ?
N2 C20 1.465(10) . ?
N3 H3A 0.9100 . ?
N3 H3B 0.9100 . ?
N3 C4 1.442(10) . ?
N4 H4A 0.9100 . ?
N4 H4B 0.9100 . ?
N4 C9 1.477(9) . ?
N5 H5C 0.9100 . ?
N5 H5D 0.9100 . ?
N5 C3 1.487(10) . ?
N6 H6C 0.9100 . ?
N6 H6D 0.9100 . ?
N6 C7 1.445(9) . ?
N7 H7A 0.9100 . ?
N7 H7B 0.9100 . ?
N7 C19 1.481(8) . ?
N8 H8A 0.9100 . ?
N8 H8B 0.9100 . ?
N8 C11 1.460(10) . ?
N9 H9C 0.9100 . ?
N9 H9D 0.9100 . ?
N9 C12 1.438(11) . ?
N10 H10A 0.9100 . ?
N10 H10B 0.9100 . ?
N10 C5 1.485(9) . ?
N11 C8 1.500(8) . ?
N12 H12A 0.9100 . ?
N12 H12B 0.9100 . ?
N12 C14 1.484(9) . ?
N13 H13A 0.9100 . ?
N13 H13B 0.9100 . ?
N13 C13 1.462(9) . ?
N14 H14A 0.9100 . ?
N14 H14B 0.9100 . ?
N14 C6 1.480(9) . ?
N15 H15A 0.9100 . ?
N15 H15B 0.9100 . ?
N15 C1 1.492(9) . ?
N16 H16A 0.9100 . ?
N16 H16B 0.9100 . ?
N16 C18 1.498(9) . ?
N17 H17A 0.9100 . ?
N17 H17B 0.9100 . ?
N17 C2 1.479(10) . ?
N18 H18C 0.9100 . ?
N18 H18D 0.9100 . ?
N18 C15 1.461(12) . ?
N19 H19A 0.9100 . ?
N19 H19B 0.9100 . ?
N19 C10 1.466(8) . ?
N20 H20A 0.9100 . ?
N20 H20B 0.9100 . ?
N20 C17 1.469(8) . ?
C1 H1C 0.9900 . ?
C1 H1D 0.9900 . ?
C1 C2 1.513(10) . ?
C2 H2A 0.9900 . ?
C2 H2B 0.9900 . ?
C3 H3C 0.9900 . ?
C3 H3D 0.9900 . ?
C3 C4 1.443(11) . ?
C4 H4C 0.9900 . ?
C4 H4D 0.9900 . ?
C5 H5A 0.9900 . ?
C5 H5B 0.9900 . ?
C5 C13 1.493(10) . ?
C6 H6A 0.9900 . ?
C6 H6B 0.9900 . ?
C6 C9 1.503(10) . ?
C7 H7C 0.9900 . ?
C7 H7D 0.9900 . ?
C7 C20 1.348(13) . ?
C8 H8C 0.9900 . ?
C8 H8D 0.9900 . ?
C8 C10 1.501(9) . ?
C9 H9A 0.9900 . ?
C9 H9B 0.9900 . ?
C10 H10C 0.9900 . ?
C10 H10D 0.9900 . ?
C11 H11A 0.9900 . ?
C11 H11B 0.9900 . ?
C11 C16 1.343(12) . ?
C12 H12C 0.9900 . ?
C12 H12D 0.9900 . ?
C12 C15 1.398(16) . ?
C13 H13C 0.9900 . ?
C13 H13D 0.9900 . ?
C14 H14C 0.9900 . ?
C14 H14D 0.9900 . ?
C14 C18 1.492(10) . ?
C15 H15C 0.9900 . ?
C15 H15D 0.9900 . ?
C16 H16C 0.9900 . ?
C16 H16D 0.9900 . ?
C17 H17C 0.9900 . ?
C17 H17D 0.9900 . ?
C17 C19 1.489(9) . ?
C18 H18A 0.9900 . ?
C18 H18B 0.9900 . ?
C19 H19C 0.9900 . ?
C19 H19D 0.9900 . ?
C20 H20C 0.9900 . ?
C20 H20D 0.9900 . ?

loop_
_geom_hbond_atom_site_label_D
_geom_hbond_atom_site_label_H
_geom_hbond_atom_site_label_A
_geom_hbond_distance_DH
_geom_hbond_distance_HA
_geom_hbond_distance_DA
_geom_hbond_angle_DHA
_geom_hbond_site_symmetry_A
_geom_hbond_publ_flag
O33 H33A O9 0.87 1.85 2.679(7) 159.3 2_676 yes
O33 H33B O30 0.87 2.19 2.785(7) 125.5 . yes
O60 H60A O45 0.87 1.97 2.737(7) 146.7 1_455 yes
O60 H60B O67 0.87 1.86 2.717(11) 166.7 . yes
N3 H3B O56 0.91 2.17 2.895(7) 135.8 1_665 yes
N5 H5D O69 0.91 2.03 2.856(7) 150.1 . yes
N12 H12B O56 0.91 1.98 2.833(7) 155.1 1_565 yes
N14 H14B O27 0.91 2.06 2.880(6) 149.8 1_565 yes
N15 H15B O56 0.91 2.07 2.868(7) 145.5 1_665 yes
N18 H18D O43 0.91 1.89 2.795(7) 172.4 . yes
N20 H20A O5 0.91 2.01 2.872(6) 157.8 2_566 yes

loop_
_geom_torsion_atom_site_label_1
_geom_torsion_atom_site_label_2
_geom_torsion_atom_site_label_3
_geom_torsion_atom_site_label_4
_geom_torsion
_geom_torsion_site_symmetry_1
_geom_torsion_site_symmetry_2
_geom_torsion_site_symmetry_3
_geom_torsion_site_symmetry_4
_geom_torsion_publ_flag
Co2 N1 C16 C11 13.2(15) . . . . ?
Co2 N4 C9 C6 26.5(8) . . . . ?
Co2 N8 C11 C16 11.7(13) . . . . ?
Co2 N12 C14 C18 42.8(7) . . . . ?
Co2 N14 C6 C9 43.3(7) . . . . ?
Co2 N16 C18 C14 32.5(7) . . . . ?
Co3 N2 C20 C7 22.0(13) . . . . ?
Co3 N6 C7 C20 20.3(12) . . . . ?
Co3 N7 C19 C17 -39.5(6) . . . . ?
Co3 N11 C8 C10 -38.4(6) . . . . ?
Co3 N19 C10 C8 -28.7(6) . . . . ?
Co3 N20 C17 C19 -38.7(6) . . . . ?
Co4 N3 C4 C3 32.6(9) . . . . ?
Co4 N5 C3 C4 31.8(9) . . . . ?
Co4 N9 C12 C15 -26.5(15) . . . . ?
Co4 N15 C1 C2 38.4(8) . . . . ?
Co4 N17 C2 C1 37.9(8) . . . . ?
Co4 N18 C15 C12 -20.6(15) . . . . ?
Co5 N10 C5 C13 -41.2(7) . . . . ?
Co5 N13 C13 C5 -36.7(7) . . . . ?
O1 Nb6 O36 Nb3 -0.89(18) . . . . ?
O1 Ge4 O10 Nb1 -61.5(2) . . . . ?
O1 Ge4 O10 Nb8 -177.1(2) . . . . ?
O1 Ge4 O10 Nb12 54.5(3) . . . . ?
O1 Ge4 O46 Ge1 179.44(19) . . . . ?
O1 Ge4 O48 Nb2 -53.3(3) . . . . ?
O1 Ge4 O48 Nb5 61.8(2) . . . . ?
O1 Ge4 O48 Nb16 176.15(19) . . . . ?
O2 Nb12 O37 Nb6 -52.4(7) . . . . ?
O2 Nb12 O44 Nb1 28.7(5) . . . . ?
O2 Nb13 O29 Nb9 41.1(6) . . . . ?
O2 Ge3 O23 Nb6 -38.2(3) . . . . ?
O2 Ge3 O23 Co5 152.6(2) . . . . ?
O2 Ge3 O58 Nb9 26.1(4) . . . . ?
O3 Nb2 O68 Nb14 -102.9(7) . . . . ?
O6 Nb8 O11 Nb11 5.39(18) . . . . ?
O6 Nb8 O52 Nb1 -19.0(9) . . . . ?
O6 Nb13 O29 Nb9 -43.1(6) . . . . ?
O6 Ge1 O12 Nb4 -178.65(19) . . . . ?
O6 Ge1 O12 Nb9 57.6(3) . . . . ?
O6 Ge1 O12 Nb10 -61.7(2) . . . . ?
O6 Ge1 O20 Nb7 173.30(18) . . . . ?
O6 Ge1 O20 Nb15 58.8(2) . . . . ?
O6 Ge1 O20 Nb16 -55.9(2) . . . . ?
O6 Ge1 O46 Ge4 60.2(2) . . . . ?
O8 Nb2 O68 Nb14 16.5(9) . . . . ?
O8 Nb7 O41 Nb15 82.3(2) . . . . ?
O8 Nb7 O64 Nb4 -0.6(8) . . . . ?
O8 Nb16 O16 Nb8 1.9(13) . . . . ?
O8 Nb16 O38 Nb5 81.32(19) . . . . ?
O8 Nb16 O50 Nb15 -81.4(2) . . . . ?
O10 Nb8 O11 Nb11 23.6(9) . . . . ?
O10 Nb8 O52 Nb1 -4.51(17) . . . . ?
O10 Nb12 O37 Nb6 31.1(7) . . . . ?
O10 Nb12 O44 Nb1 8.31(19) . . . . ?
O10 Ge4 O1 Nb3 62.1(2) . . . . ?
O10 Ge4 O1 Nb6 -56.0(3) . . . . ?
O10 Ge4 O1 Nb14 -179.31(19) . . . . ?
O10 Ge4 O46 Ge1 -60.8(2) . . . . ?
O10 Ge4 O48 Nb2 -174.69(19) . . . . ?
O10 Ge4 O48 Nb5 -59.7(2) . . . . ?
O10 Ge4 O48 Nb16 54.7(3) . . . . ?
O11 Nb8 O52 Nb1 179.91(18) . . . . ?
O12 Ge1 O6 Nb8 179.90(19) . . . . ?
O12 Ge1 O6 Nb11 63.3(2) . . . . ?
O12 Ge1 O6 Nb13 -52.1(2) . . . . ?
O12 Ge1 O20 Nb7 50.9(2) . . . . ?
O12 Ge1 O20 Nb15 -63.6(2) . . . . ?
O12 Ge1 O20 Nb16 -178.30(19) . . . . ?
O12 Ge1 O46 Ge4 -179.7(2) . . . . ?
O13 Nb13 O29 Nb9 138.7(6) . . . . ?
O14 Nb2 O68 Nb14 55.8(7) . . . . ?
O14 Nb7 O41 Nb15 40.3(5) . . . . ?
O14 Nb7 O64 Nb4 -40.4(5) . . . . ?
O14 Ge2 O21 Nb14 39.8(3) . . . . ?
O14 Ge2 O21 Co5 -149.5(2) . . . . ?
O14 Ge2 O40 Nb4 -28.8(4) . . . . ?
O15 Nb6 O36 Nb3 -172.4(2) . . . . ?
O16 Nb8 O11 Nb11 -76.0(2) . . . . ?
O16 Nb8 O52 Nb1 77.3(2) . . . . ?
O16 Nb16 O38 Nb5 -76.4(2) . . . . ?
O16 Nb16 O50 Nb15 77.1(2) . . . . ?
O20 Nb7 O41 Nb15 11.4(2) . . . . ?
O20 Nb7 O64 Nb4 42.7(5) . . . . ?
O20 Nb16 O16 Nb8 -42.4(10) . . . . ?
O20 Nb16 O38 Nb5 28.4(8) . . . . ?
O20 Nb16 O50 Nb15 -5.61(18) . . . . ?
O20 Ge1 O6 Nb8 57.5(2) . . . . ?
O20 Ge1 O6 Nb11 -59.1(2) . . . . ?
O20 Ge1 O6 Nb13 -174.46(18) . . . . ?
O20 Ge1 O12 Nb4 -55.7(3) . . . . ?
O20 Ge1 O12 Nb9 -179.48(19) . . . . ?
O20 Ge1 O12 Nb10 61.2(2) . . . . ?
O20 Ge1 O46 Ge4 -59.3(2) . . . . ?
O21 Ge2 O14 Nb2 -35.8(3) . . . . ?
O21 Ge2 O14 Nb7 154.7(2) . . . . ?
O21 Ge2 O40 Nb4 -158.5(3) . . . . ?
O22 Nb9 O51 Co1 -40.5(4) . . . . ?
O23 Nb6 O36 Nb3 -0.6(5) . . . . ?
O23 Ge3 O2 Nb12 34.0(3) . . . . ?
O23 Ge3 O2 Nb13 -156.2(2) . . . . ?
O23 Ge3 O58 Nb9 155.4(3) . . . . ?
O24 Nb13 O29 Nb9 -118.0(6) . . . . ?
O28 Nb2 O68 Nb14 153.5(7) . . . . ?
O29 Nb9 O51 Co1 135.5(4) . . . . ?
O32 Co1 O51 Nb9 24.5(6) 2_677 . . . ?
O32 Co1 O51 Nb9 -155.5(6) . . . . ?
O34 Nb6 O36 Nb3 -72.0(2) . . . . ?
O37 Nb6 O36 Nb3 84.9(2) . . . . ?
O37 Nb12 O44 Nb1 -75.5(2) . . . . ?
O38 Nb16 O16 Nb8 124.7(10) . . . . ?
O38 Nb16 O50 Nb15 -179.22(17) . . . . ?
O40 Ge2 O14 Nb2 -162.9(2) . . . . ?
O40 Ge2 O14 Nb7 27.6(3) . . . . ?
O40 Ge2 O21 Nb14 167.4(2) . . . . ?
O40 Ge2 O21 Co5 -21.8(3) . . . . ?
O41 Nb7 O64 Nb4 117.8(5) . . . . ?
O42 Nb8 O11 Nb11 80.7(2) . . . . ?
O42 Nb8 O52 Nb1 -79.86(19) . . . . ?
O42 Nb12 O37 Nb6 -11.9(9) . . . . ?
O42 Nb12 O44 Nb1 78.5(2) . . . . ?
O42 Nb13 O29 Nb9 -1.2(9) . . . . ?
O44 Nb12 O37 Nb6 104.8(7) . . . . ?
O45 Nb7 O41 Nb15 178.5(2) . . . . ?
O45 Nb7 O64 Nb4 -139.6(5) . . . . ?
O46 Ge1 O6 Nb8 -59.6(2) . . . . ?
O46 Ge1 O6 Nb11 -176.15(18) . . . . ?
O46 Ge1 O6 Nb13 68.5(2) . . . . ?
O46 Ge1 O12 Nb4 63.0(3) . . . . ?
O46 Ge1 O12 Nb9 -60.8(3) . . . . ?
O46 Ge1 O12 Nb10 179.91(18) . . . . ?
O46 Ge1 O20 Nb7 -69.8(2) . . . . ?
O46 Ge1 O20 Nb15 175.73(18) . . . . ?
O46 Ge1 O20 Nb16 61.0(2) . . . . ?
O46 Ge4 O1 Nb3 -179.53(18) . . . . ?
O46 Ge4 O1 Nb6 62.4(3) . . . . ?
O46 Ge4 O1 Nb14 -60.9(2) . . . . ?
O46 Ge4 O10 Nb1 176.58(17) . . . . ?
O46 Ge4 O10 Nb8 60.9(2) . . . . ?
O46 Ge4 O10 Nb12 -67.5(2) . . . . ?
O46 Ge4 O48 Nb2 68.8(2) . . . . ?
O46 Ge4 O48 Nb5 -176.16(17) . . . . ?
O46 Ge4 O48 Nb16 -61.8(2) . . . . ?
O47 Nb12 O37 Nb6 -150.9(6) . . . . ?
O47 Nb12 O44 Nb1 179.4(2) . . . . ?
O48 Nb2 O68 Nb14 -27.8(7) . . . . ?
O48 Nb16 O16 Nb8 44.2(10) . . . . ?
O48 Nb16 O38 Nb5 5.73(17) . . . . ?
O48 Nb16 O50 Nb15 -28.4(8) . . . . ?
O48 Ge4 O1 Nb3 -61.1(2) . . . . ?
O48 Ge4 O1 Nb6 -179.18(19) . . . . ?
O48 Ge4 O1 Nb14 57.5(2) . . . . ?
O48 Ge4 O10 Nb1 60.2(2) . . . . ?
O48 Ge4 O10 Nb8 -55.5(3) . . . . ?
O48 Ge4 O10 Nb12 176.14(19) . . . . ?
O48 Ge4 O46 Ge1 59.3(2) . . . . ?
O50 Nb16 O16 Nb8 -123.9(10) . . . . ?
O50 Nb16 O38 Nb5 179.74(17) . . . . ?
O52 Nb8 O11 Nb11 -178.38(18) . . . . ?
O53 Ge2 O14 Nb2 81.0(3) . . . . ?
O53 Ge2 O14 Nb7 -88.5(3) . . . . ?
O53 Ge2 O21 Nb14 -76.4(3) . . . . ?
O53 Ge2 O21 Co5 94.4(3) . . . . ?
O53 Ge2 O40 Nb4 86.0(4) . . . . ?
O57 Ge3 O2 Nb12 -82.5(3) . . . . ?
O57 Ge3 O2 Nb13 87.3(3) . . . . ?
O57 Ge3 O23 Nb6 77.1(3) . . . . ?
O57 Ge3 O23 Co5 -92.2(3) . . . . ?
O57 Ge3 O58 Nb9 -88.3(4) . . . . ?
O58 Nb9 O51 Co1 50.2(4) . . . . ?
O58 Ge3 O2 Nb12 162.3(2) . . . . ?
O58 Ge3 O2 Nb13 -27.9(3) . . . . ?
O58 Ge3 O23 Nb6 -167.1(3) . . . . ?
O58 Ge3 O23 Co5 23.6(3) . . . . ?
O59 Co1 O51 Nb9 112.7(7) . . . . ?
O59 Co1 O51 Nb9 -67.3(7) 2_677 . . . ?
O64 Nb7 O41 Nb15 -74.9(2) . . . . ?
O66 Nb9 O51 Co1 -134.6(4) . . . . ?
N5 C3 C4 N3 -42.0(11) . . . . ?
N6 C7 C20 N2 -28.6(16) . . . . ?
N8 C11 C16 N1 -16.6(18) . . . . ?
N9 C12 C15 N18 31.7(19) . . . . ?
N10 C5 C13 N13 53.0(9) . . . . ?
N11 C8 C10 N19 43.6(7) . . . . ?
N12 C14 C18 N16 -48.5(8) . . . . ?
N14 C6 C9 N4 -45.3(8) . . . . ?
N15 C1 C2 N17 -49.4(9) . . . . ?
N20 C17 C19 N7 50.5(7) . . . . ?

loop_
_smtbx_masks_void_nr
_smtbx_masks_void_average_x
_smtbx_masks_void_average_y
_smtbx_masks_void_average_z
_smtbx_masks_void_volume
_smtbx_masks_void_count_electrons
_smtbx_masks_void_content
1 -0.822 -0.004 -0.822 1063.1 307.2 '30 H2O'
